data_7062913
loop_
_publ_author_name
'Assi, Navid'
'Lahoud, Christophe'
'Br\'azda, Petr'
'Z\'akutn\'a, Dominika'
'Rainer, Daniel N.'
'Hran\'i\<cek, Jakub'
'Rohl\'i\<cek, Jan'
'Tyrpekl, V\'aclav'

_publ_section_title
;
 Hydrothermal conversion of cerium oxalate to CeO2: a parade of oxalate
 and water coordination modes
;
_journal_issue 3
_journal_name_full 'New Journal of Chemistry'
_journal_page_first 1071
_journal_page_last 1075
_journal_paper_doi 10.1039/D3NJ04635D
_journal_volume 48
_journal_year 2024
_chemical_formula_sum 'C6 H4 Ce2 O17'
_chemical_formula_weight 628.3
_chemical_name_common 'cerium oxalate hydrate'
_space_group_IT_number 2
_space_group_name_Hall '-P 1'
_space_group_name_H-M_alt 'P -1'
_symmetry_cell_setting triclinic
_symmetry_Int_Tables_number 2
_symmetry_space_group_name_Hall '-P 1'
_symmetry_space_group_name_H-M 'P -1'
_audit_update_record
;
2023-09-20 deposited with the CCDC.	2023-12-08 downloaded from the CCDC.
;
_cell_angle_alpha 92.91(4)
_cell_angle_beta 90.58(4)
_cell_angle_gamma 112.95(4)
_cell_formula_units_Z 4
_cell_length_a 10.50(1)
_cell_length_b 11.77(1)
_cell_length_c 12.97(1)
_cell_measurement_reflns_used 57374
_cell_measurement_temperature 150
_cell_measurement_theta_max 1.01
_cell_measurement_theta_min 0.09
_cell_volume 1473(2)
_computing_cell_refinement
;
PETS2 (Palatinus, L., et al. Acta Crystallogr. B 2019)
Optical distortions in PETS2 (Brazda, P., et al IUCrJ 2022) 
;
_computing_data_collection
;
;
_computing_data_reduction
;
PETS2 (Palatinus, L., et al. Acta Crystallogr. B 2019).
;
_computing_structure_refinement
;
Jana2006 (Petricek et al., 2014). Dynamical refinement (Palatinus, L. et al.
 2015).
;
_computing_structure_solution
;
Superflip (Palatinus et al., 2007).
;
_diffrn_ambient_temperature 150
_diffrn_detector
;
ASI Cheetah Medipix3 direct detection camera
;
_diffrn_detector_area_resol_mean 512.512
_diffrn_measured_fraction_theta_full 0.26
_diffrn_measured_fraction_theta_max 0.26
_diffrn_measurement_device TEM
_diffrn_measurement_device_type 'Tecnai G2 20'
_diffrn_measurement_method
;
3D ED
;
_diffrn_measurement_specimen_support
;
Cu grid with carbon foil
;
_diffrn_radiation_probe electron
_diffrn_radiation_source LaB6
_diffrn_radiation_type electron
_diffrn_radiation_wavelength 0.0251
_diffrn_reflns_av_unetI/netI 0.0545
_diffrn_reflns_limit_h_max 14
_diffrn_reflns_limit_h_min -14
_diffrn_reflns_limit_k_max 9
_diffrn_reflns_limit_k_min -9
_diffrn_reflns_limit_l_max 18
_diffrn_reflns_limit_l_min -18
_diffrn_reflns_number 47982
_diffrn_reflns_reduction_process 'data integration with PETS2'
_diffrn_reflns_theta_full 1.01
_diffrn_reflns_theta_max 1.01
_diffrn_reflns_theta_min 0.06
_diffrn_source 'electron microscope'
_diffrn_source_voltage 200
_exptl_absorpt_correction_type none
_exptl_crystal_density_diffrn 2.8315
_exptl_crystal_description
;
irregular shape, rough average from nine crystals
;
_exptl_crystal_F_000 342.548
_exptl_crystal_size_max 0.0010
_exptl_crystal_size_mid 0.0005
_exptl_crystal_size_min 0.0001
_refine_diff_density_max 3.04
_refine_diff_density_min -3.00
_refine_ls_extinction_method none
_refine_ls_goodness_of_fit_gt 0.0000
_refine_ls_goodness_of_fit_ref 3.4696
_refine_ls_hydrogen_treatment constr
_refine_ls_number_constraints 206
_refine_ls_number_parameters 521
_refine_ls_number_reflns 42023
_refine_ls_number_restraints 0
_refine_ls_R_factor_all 0.1413
_refine_ls_R_factor_gt 0.1305
_refine_ls_shift/su_max 0.1664
_refine_ls_shift/su_mean 0.0221
_refine_ls_structure_factor_coef F
_refine_ls_weighting_details w=1/(\s^2^(F)+0.0001F^2^)
_refine_ls_weighting_scheme sigma
_refine_ls_wR_factor_gt 0.1376
_refine_ls_wR_factor_ref 0.1391
_reflns_number_gt 30910
_reflns_number_total 42023
_reflns_threshold_expression I>3\s(I)
_cod_data_source_file d3nj04635d2.cif
_cod_data_source_block I_CCDC3
_cod_depositor_comments 'Adding full bibliography for 7062910--7062913.cif.'
_cod_original_cell_volume 1474
_cod_database_code 7062913

loop_
_space_group_symop_id
_space_group_symop_operation_xyz
1 x,y,z
2 -x,-y,-z

loop_
_atom_site_label
_atom_site_type_symbol
_atom_site_fract_x
_atom_site_fract_y
_atom_site_fract_z
_atom_site_adp_type
_atom_site_U_iso_or_equiv
_atom_site_site_symmetry_multiplicity
_atom_site_occupancy
_atom_site_calc_flag
_atom_site_refinement_flags
_atom_site_disorder_assembly
_atom_site_disorder_group
Ce1 Ce 0.51214(11) -0.03034(11) 0.24978(7) Uani 0.0161(4) 2 1 d . . .
Ce2 Ce 0.94683(12) 0.04598(12) 0.25249(9) Uani 0.0284(5) 2 1 d . . .
Ce3 Ce 0.73309(10) 0.50658(10) 0.21756(6) Uani 0.0128(4) 2 1 d . . .
Ce4 Ce 0.76524(10) 0.49413(10) -0.28244(6) Uani 0.0135(4) 2 1 d . . .
C1a C 0.8285(6) 0.5569(7) 0.4703(4) Uani 0.0242(10) 2 1 d . . .
C2a C 0.6736(6) 0.4595(7) 0.4671(4) Uani 0.0242(10) 2 1 d . . .
O1a O 0.8903(5) 0.5918(6) 0.5564(3) Uani 0.0242(10) 2 1 d . . .
O2a O 0.8745(5) 0.5991(6) 0.3857(3) Uani 0.0242(10) 2 1 d . . .
O3a O 0.6274(5) 0.4138(6) 0.5517(3) Uani 0.0242(10) 2 1 d . . .
O4a O 0.6095(5) 0.4399(6) 0.3831(3) Uani 0.0242(10) 2 1 d . . .
C1b C 0.7289(7) 0.5576(7) -0.0320(4) Uani 0.0235(10) 2 1 d . . .
C2b C 0.7850(7) 0.4524(7) -0.0294(4) Uani 0.0235(10) 2 1 d . . .
O1b O 0.6911(6) 0.5907(6) 0.0514(3) Uani 0.0235(10) 2 1 d . . .
O2b O 0.7294(6) 0.6009(6) -0.1167(3) Uani 0.0235(10) 2 1 d . . .
O3b O 0.7961(6) 0.4119(6) 0.0554(3) Uani 0.0235(10) 2 1 d . . .
O4b O 0.8156(6) 0.4175(6) -0.1164(3) Uani 0.0235(10) 2 1 d . . .
C1c C 0.5773(7) 0.0550(8) 0.5034(4) Uani 0.0330(17) 2 1 d . . .
O1c O 0.6204(6) 0.1071(7) 0.5882(3) Uani 0.0330(17) 2 1 d . . .
O2c O 0.6351(6) 0.0733(7) 0.4183(3) Uani 0.0330(17) 2 1 d . . .
C1d C 0.4783(7) 0.0562(7) 0.0098(4) Uani 0.0257(14) 2 1 d . . .
O1d O 0.4735(6) 0.0901(6) 0.1011(3) Uani 0.0257(14) 2 1 d . . .
O2d O 0.4530(6) 0.1009(6) -0.0709(3) Uani 0.0257(14) 2 1 d . . .
C1e C 0.5301(6) -0.3140(6) 0.2479(4) Uani 0.0170(8) 2 1 d . . .
C2e C 0.6816(6) -0.2227(6) 0.2514(4) Uani 0.0170(8) 2 1 d . . .
O1e O 0.5047(5) -0.4258(5) 0.2433(3) Uani 0.0170(8) 2 1 d . . .
O2e O 0.4381(5) -0.2688(5) 0.2547(3) Uani 0.0170(8) 2 1 d . . .
O3e O 0.7707(5) -0.2661(5) 0.2460(3) Uani 0.0170(8) 2 1 d . . .
O4e O 0.7041(5) -0.1087(5) 0.2623(3) Uani 0.0170(8) 2 1 d . . .
C1f C 0.9347(6) 0.3264(6) 0.2445(4) Uani 0.0196(9) 2 1 d . . .
C2f C 0.7842(6) 0.2402(6) 0.2374(4) Uani 0.0196(9) 2 1 d . . .
O1f O 0.9582(5) 0.4393(5) 0.2503(3) Uani 0.0196(9) 2 1 d . . .
O2f O 1.0265(5) 0.2838(5) 0.2452(3) Uani 0.0196(9) 2 1 d . . .
O3f O 0.6943(5) 0.2822(5) 0.2447(3) Uani 0.0196(9) 2 1 d . . .
O4f O 0.7573(5) 0.1242(5) 0.2267(3) Uani 0.0196(9) 2 1 d . . .
C1g C 0.1904(7) -0.0574(8) 0.2247(6) Uani 0.0470(12) 2 1 d . . .
C2g C 0.2563(7) 0.0606(8) 0.2929(6) Uani 0.0470(12) 2 1 d . . .
O1g O 0.2621(6) -0.1163(7) 0.2007(5) Uani 0.0470(12) 2 1 d . . .
O2g O 0.0648(6) -0.0913(7) 0.1974(5) Uani 0.0470(12) 2 1 d . . .
O3g O 0.3833(6) 0.0996(7) 0.3127(5) Uani 0.0470(12) 2 1 d . . .
O4g O 0.1775(6) 0.1123(7) 0.3255(5) Uani 0.0470(12) 2 1 d . . .
O1ce2 O -0.1611(8) -0.0364(11) 0.0711(5) Uani 0.082(6) 2 1 d . . .
O2ce2 O -0.0815(12) -0.0989(12) 0.4116(7) Uiso 0.098(3) 2 1 d . . .
O3ce2 O -0.0755(6) 0.1591(7) 0.4296(4) Uani 0.038(3) 2 1 d . . .
O4ce2 O 1.1042(19) 0.149(2) 0.1017(11) Uiso 0.176(6) 2 1 d . . .
O1ce3 O 0.5075(4) 0.34586(18) 0.1456(4) Uani 0.025(2) 2 1 d . . .
O2ce3 O 0.9599(4) 0.6533(6) 0.1588(3) Uani 0.026(2) 2 1 d . . .
O1ce4 O 0.6718(4) 0.64670(14) -0.3363(4) Uani 0.032(2) 2 1 d . . .
O2ce4 O 0.8372(4) 0.32749(17) -0.3572(4) Uani 0.029(2) 2 1 d . . .
Ow1 O 0.3670(15) 0.2119(16) 0.5185(9) Uiso 0.134(4) 2 1 d . . .
Ow2 O 0.8129(10) 0.1856(10) 0.0068(6) Uiso 0.071(2) 2 1 d . . .
H1o1ce4 H 0.561507 0.616155 -0.358196 Uiso 0.0644 2 1 d . . .
H2o1ce4 H 0.740696 0.744837 -0.338362 Uiso 0.0644 2 1 d . . .
H1o2ce4 H 0.947127 0.347765 -0.369807 Uiso 0.0578 2 1 d . . .
H2o2ce4 H 0.758716 0.234388 -0.3772 Uiso 0.0578 2 1 d . . .
H1o2ce3 H 0.988666 0.753563 0.170755 Uiso 0.0529 2 1 d . . .
H2o2ce3 H 1.031429 0.61785 0.12095 Uiso 0.0529 2 1 d . . .
H1o1ce3 H 0.417487 0.370293 0.134596 Uiso 0.0507 2 1 d . . .
H2o1ce3 H 0.49899 0.251252 0.125097 Uiso 0.0507 2 1 d . . .

loop_
_atom_site_aniso_label
_atom_site_aniso_type_symbol
_atom_site_aniso_U_11
_atom_site_aniso_U_22
_atom_site_aniso_U_33
_atom_site_aniso_U_12
_atom_site_aniso_U_13
_atom_site_aniso_U_23
Ce1 Ce 0.0126(5) 0.0172(7) 0.0188(4) 0.0065(6) 0.0002(4) -0.0010(4)
Ce2 Ce 0.0128(6) 0.0184(8) 0.0532(7) 0.0049(6) 0.0057(5) 0.0047(6)
Ce3 Ce 0.0149(5) 0.0123(7) 0.0098(4) 0.0035(5) 0.0026(3) 0.0020(4)
Ce4 Ce 0.0126(5) 0.0150(7) 0.0112(4) 0.0037(5) -0.0004(3) 0.0002(4)
C1a C 0.0138(11) 0.0338(19) 0.0177(9) 0.0010(13) 0.0007(8) 0.0040(10)
C2a C 0.0138(11) 0.0338(19) 0.0177(9) 0.0010(13) 0.0007(8) 0.0040(10)
O1a O 0.0138(11) 0.0338(19) 0.0177(9) 0.0010(13) 0.0007(8) 0.0040(10)
O2a O 0.0138(11) 0.0338(19) 0.0177(9) 0.0010(13) 0.0007(8) 0.0040(10)
O3a O 0.0138(11) 0.0338(19) 0.0177(9) 0.0010(13) 0.0007(8) 0.0040(10)
O4a O 0.0138(11) 0.0338(19) 0.0177(9) 0.0010(13) 0.0007(8) 0.0040(10)
C1b C 0.0302(13) 0.0267(16) 0.0179(9) 0.0157(14) 0.0021(9) 0.0024(9)
C2b C 0.0302(13) 0.0267(16) 0.0179(9) 0.0157(14) 0.0021(9) 0.0024(9)
O1b O 0.0302(13) 0.0267(16) 0.0179(9) 0.0157(14) 0.0021(9) 0.0024(9)
O2b O 0.0302(13) 0.0267(16) 0.0179(9) 0.0157(14) 0.0021(9) 0.0024(9)
O3b O 0.0302(13) 0.0267(16) 0.0179(9) 0.0157(14) 0.0021(9) 0.0024(9)
O4b O 0.0302(13) 0.0267(16) 0.0179(9) 0.0157(14) 0.0021(9) 0.0024(9)
C1c C 0.034(2) 0.038(3) 0.0155(13) 0.002(2) 0.0053(13) -0.0021(16)
O1c O 0.034(2) 0.038(3) 0.0155(13) 0.002(2) 0.0053(13) -0.0021(16)
O2c O 0.034(2) 0.038(3) 0.0155(13) 0.002(2) 0.0053(13) -0.0021(16)
C1d C 0.031(2) 0.025(2) 0.0204(13) 0.010(2) -0.0015(13) 0.0042(14)
O1d O 0.031(2) 0.025(2) 0.0204(13) 0.010(2) -0.0015(13) 0.0042(14)
O2d O 0.031(2) 0.025(2) 0.0204(13) 0.010(2) -0.0015(13) 0.0042(14)
C1e C 0.0082(10) 0.0103(14) 0.0298(10) 0.0004(11) 0.0012(8) 0.0032(10)
C2e C 0.0082(10) 0.0103(14) 0.0298(10) 0.0004(11) 0.0012(8) 0.0032(10)
O1e O 0.0082(10) 0.0103(14) 0.0298(10) 0.0004(11) 0.0012(8) 0.0032(10)
O2e O 0.0082(10) 0.0103(14) 0.0298(10) 0.0004(11) 0.0012(8) 0.0032(10)
O3e O 0.0082(10) 0.0103(14) 0.0298(10) 0.0004(11) 0.0012(8) 0.0032(10)
O4e O 0.0082(10) 0.0103(14) 0.0298(10) 0.0004(11) 0.0012(8) 0.0032(10)
C1f C 0.0126(11) 0.0143(15) 0.0322(10) 0.0056(12) -0.0011(8) 0.0007(10)
C2f C 0.0126(11) 0.0143(15) 0.0322(10) 0.0056(12) -0.0011(8) 0.0007(10)
O1f O 0.0126(11) 0.0143(15) 0.0322(10) 0.0056(12) -0.0011(8) 0.0007(10)
O2f O 0.0126(11) 0.0143(15) 0.0322(10) 0.0056(12) -0.0011(8) 0.0007(10)
O3f O 0.0126(11) 0.0143(15) 0.0322(10) 0.0056(12) -0.0011(8) 0.0007(10)
O4f O 0.0126(11) 0.0143(15) 0.0322(10) 0.0056(12) -0.0011(8) 0.0007(10)
C1g C 0.0122(12) 0.0251(18) 0.100(2) 0.0072(14) -0.0091(14) -0.0228(17)
C2g C 0.0122(12) 0.0251(18) 0.100(2) 0.0072(14) -0.0091(14) -0.0228(17)
O1g O 0.0122(12) 0.0251(18) 0.100(2) 0.0072(14) -0.0091(14) -0.0228(17)
O2g O 0.0122(12) 0.0251(18) 0.100(2) 0.0072(14) -0.0091(14) -0.0228(17)
O3g O 0.0122(12) 0.0251(18) 0.100(2) 0.0072(14) -0.0091(14) -0.0228(17)
O4g O 0.0122(12) 0.0251(18) 0.100(2) 0.0072(14) -0.0091(14) -0.0228(17)
O1ce2 O 0.052(5) 0.146(12) 0.039(4) 0.030(7) 0.023(3) -0.004(5)
O3ce2 O 0.030(3) 0.054(6) 0.021(2) 0.007(4) 0.000(2) 0.002(3)
O1ce3 O 0.015(2) 0.016(3) 0.043(3) 0.004(3) -0.009(2) -0.005(2)
O2ce3 O 0.014(3) 0.021(4) 0.039(3) 0.000(3) 0.003(2) 0.009(3)
O1ce4 O 0.013(3) 0.026(4) 0.057(3) 0.006(3) -0.002(3) 0.009(3)
O2ce4 O 0.019(3) 0.033(4) 0.029(3) 0.004(3) 0.003(2) -0.002(3)

loop_
_atom_type_symbol
_atom_type_scat_source
C International_Tables_Vol_C
H International_Tables_Vol_C
Ce International_Tables_Vol_C
O International_Tables_Vol_C

loop_
_geom_angle_atom_site_label_1
_geom_angle_atom_site_label_2
_geom_angle_atom_site_label_3
_geom_angle_site_symmetry_1
_geom_angle_site_symmetry_2
_geom_angle_site_symmetry_3
_geom_angle
_geom_angle_publ_flag
O1c Ce1 O2c 2_656 . . 64.23(17) ?
O1c Ce1 O1d 2_656 . . 132.4(2) ?
O1c Ce1 O2d 2_656 . 2_655 142.1(2) ?
O1c Ce1 O2e 2_656 . . 69.9(2) ?
O1c Ce1 O4e 2_656 . . 102.2(2) ?
O1c Ce1 O4f 2_656 . . 131.02(16) ?
O1c Ce1 O1g 2_656 . . 72.6(2) ?
O1c Ce1 O3g 2_656 . . 67.1(3) ?
O2c Ce1 O1d . . . 123.0(2) ?
O2c Ce1 O2d . . 2_655 144.0(2) ?
O2c Ce1 O2e . . . 109.3(2) ?
O2c Ce1 O4e . . . 77.5(2) ?
O2c Ce1 O4f . . . 66.95(16) ?
O2c Ce1 O1g . . . 130.2(2) ?
O2c Ce1 O3g . . . 75.7(2) ?
O1d Ce1 O2d . . 2_655 63.2(2) ?
O1d Ce1 O2e . . . 127.63(16) ?
O1d Ce1 O4e . . . 125.33(18) ?
O1d Ce1 O4f . . . 79.17(18) ?
O1d Ce1 O1g . . . 71.3(2) ?
O1d Ce1 O3g . . . 70.2(2) ?
O2d Ce1 O2e 2_655 . . 74.90(18) ?
O2d Ce1 O4e 2_655 . . 72.96(19) ?
O2d Ce1 O4f 2_655 . . 81.27(16) ?
O2d Ce1 O1g 2_655 . . 85.9(2) ?
O2d Ce1 O3g 2_655 . . 131.0(2) ?
O2e Ce1 O4e . . . 63.13(16) ?
O2e Ce1 O4f . . . 125.1(2) ?
O2e Ce1 O1g . . . 76.0(2) ?
O2e Ce1 O3g . . . 128.43(18) ?
O4e Ce1 O4f . . . 62.83(19) ?
O4e Ce1 O1g . . . 137.4(2) ?
O4e Ce1 O3g . . . 153.11(18) ?
O4f Ce1 O1g . . . 150.5(2) ?
O4f Ce1 O3g . . . 104.5(2) ?
O1g Ce1 O3g . . . 65.2(2) ?
O4e Ce2 O2f . . . 126.9(2) ?
O4e Ce2 O4f . . . 63.48(19) ?
O4e Ce2 O2g . . 1_655 100.3(2) ?
O4e Ce2 O4g . . 1_655 144.3(2) ?
O4e Ce2 O1ce2 . . 1_655 68.9(2) ?
O4e Ce2 O2ce2 . . 1_655 68.4(3) ?
O4e Ce2 O3ce2 . . 1_655 90.98(17) ?
O4e Ce2 O4ce2 . . . 134.2(4) ?
O2f Ce2 O4f . . . 64.06(17) ?
O2f Ce2 O2g . . 1_655 130.16(19) ?
O2f Ce2 O4g . . 1_655 80.0(2) ?
O2f Ce2 O1ce2 . . 1_655 103.3(3) ?
O2f Ce2 O2ce2 . . 1_655 131.8(3) ?
O2f Ce2 O3ce2 . . 1_655 66.09(19) ?
O2f Ce2 O4ce2 . . . 63.0(5) ?
O4f Ce2 O2g . . 1_655 150.22(19) ?
O4f Ce2 O4g . . 1_655 140.6(2) ?
O4f Ce2 O1ce2 . . 1_655 73.5(3) ?
O4f Ce2 O2ce2 . . 1_655 116.0(3) ?
O4f Ce2 O3ce2 . . 1_655 72.6(2) ?
O4f Ce2 O4ce2 . . . 99.6(6) ?
O2g Ce2 O4g 1_655 . 1_655 67.0(2) ?
O2g Ce2 O1ce2 1_655 . 1_655 77.4(3) ?
O2g Ce2 O2ce2 1_655 . 1_655 75.8(4) ?
O2g Ce2 O3ce2 1_655 . 1_655 135.3(2) ?
O2g Ce2 O4ce2 1_655 . . 73.2(6) ?
O4g Ce2 O1ce2 1_655 . 1_655 133.6(3) ?
O4g Ce2 O2ce2 1_655 . 1_655 76.0(3) ?
O4g Ce2 O3ce2 1_655 . 1_655 78.7(2) ?
O4g Ce2 O4ce2 1_655 . . 76.1(4) ?
O1ce2 Ce2 O2ce2 1_655 . 1_655 123.5(3) ?
O1ce2 Ce2 O3ce2 1_655 . 1_655 145.6(3) ?
O1ce2 Ce2 O4ce2 1_655 . . 65.5(4) ?
O2ce2 Ce2 O3ce2 1_655 . 1_655 68.6(3) ?
O2ce2 Ce2 O4ce2 1_655 . . 144.5(6) ?
O3ce2 Ce2 O4ce2 1_655 . . 126.0(5) ?
O2a Ce3 O4a . . . 63.63(15) ?
O2a Ce3 O1b . . . 135.48(19) ?
O2a Ce3 O3b . . . 130.1(2) ?
O2a Ce3 O1e . . 1_565 101.69(18) ?
O2a Ce3 O3e . . 1_565 69.8(2) ?
O2a Ce3 O1f . . . 65.06(19) ?
O2a Ce3 O3f . . . 96.44(19) ?
O2a Ce3 O1ce3 . . . 143.39(16) ?
O2a Ce3 O2ce3 . . . 75.91(14) ?
O4a Ce3 O1b . . . 137.5(2) ?
O4a Ce3 O3b . . . 139.4(2) ?
O4a Ce3 O1e . . 1_565 66.31(19) ?
O4a Ce3 O3e . . 1_565 95.60(19) ?
O4a Ce3 O1f . . . 99.40(19) ?
O4a Ce3 O3f . . . 69.9(2) ?
O4a Ce3 O1ce3 . . . 80.19(15) ?
O4a Ce3 O2ce3 . . . 139.39(14) ?
O1b Ce3 O3b . . . 65.3(2) ?
O1b Ce3 O1e . . 1_565 71.94(18) ?
O1b Ce3 O3e . . 1_565 69.36(17) ?
O1b Ce3 O1f . . . 122.93(18) ?
O1b Ce3 O3f . . . 126.21(17) ?
O1b Ce3 O1ce3 . . . 75.78(15) ?
O1b Ce3 O2ce3 . . . 71.87(16) ?
O3b Ce3 O1e . . 1_565 127.50(17) ?
O3b Ce3 O3e . . 1_565 124.75(17) ?
O3b Ce3 O1f . . . 67.15(17) ?
O3b Ce3 O3f . . . 70.54(18) ?
O3b Ce3 O1ce3 . . . 74.94(16) ?
O3b Ce3 O2ce3 . . . 71.20(17) ?
O1e Ce3 O3e 1_565 . 1_565 59.79(15) ?
O1e Ce3 O1f 1_565 . . 164.49(13) ?
O1e Ce3 O3f 1_565 . . 117.30(16) ?
O1e Ce3 O1ce3 1_565 . . 66.04(14) ?
O1e Ce3 O2ce3 1_565 . . 122.2(2) ?
O3e Ce3 O1f 1_565 . . 118.56(16) ?
O3e Ce3 O3f 1_565 . . 163.77(14) ?
O3e Ce3 O1ce3 1_565 . . 121.94(15) ?
O3e Ce3 O2ce3 1_565 . . 65.9(2) ?
O1f Ce3 O3f . . . 59.37(16) ?
O1f Ce3 O1ce3 . . . 119.25(14) ?
O1f Ce3 O2ce3 . . . 64.34(19) ?
O3f Ce3 O1ce3 . . . 64.16(14) ?
O3f Ce3 O2ce3 . . . 120.4(2) ?
O1ce3 Ce3 O2ce3 . . . 140.42(15) ?
O1a Ce4 O3a 1_554 . 1_554 65.43(15) ?
O1a Ce4 O2b 1_554 . . 128.6(2) ?
O1a Ce4 O4b 1_554 . . 139.32(19) ?
O1a Ce4 O1e 1_554 . 2_655 127.73(17) ?
O1a Ce4 O2e 1_554 . 2_655 131.80(15) ?
O1a Ce4 O1f 1_554 . 2_765 71.06(16) ?
O1a Ce4 O2f 1_554 . 2_765 65.64(15) ?
O1a Ce4 O1ce4 1_554 . . 71.9(2) ?
O1a Ce4 O2ce4 1_554 . . 78.26(19) ?
O3a Ce4 O2b 1_554 . . 134.1(2) ?
O3a Ce4 O4b 1_554 . . 140.0(2) ?
O3a Ce4 O1e 1_554 . 2_655 71.34(15) ?
O3a Ce4 O2e 1_554 . 2_655 70.97(16) ?
O3a Ce4 O1f 1_554 . 2_765 127.58(16) ?
O3a Ce4 O2f 1_554 . 2_765 126.71(17) ?
O3a Ce4 O1ce4 1_554 . . 71.1(2) ?
O3a Ce4 O2ce4 1_554 . . 73.8(2) ?
O2b Ce4 O4b . . . 63.2(2) ?
O2b Ce4 O1e . . 2_655 68.20(16) ?
O2b Ce4 O2e . . 2_655 96.49(16) ?
O2b Ce4 O1f . . 2_765 95.75(17) ?
O2b Ce4 O2f . . 2_765 69.02(16) ?
O2b Ce4 O1ce4 . . . 74.1(2) ?
O2b Ce4 O2ce4 . . . 144.95(19) ?
O4b Ce4 O1e . . 2_655 92.89(17) ?
O4b Ce4 O2e . . 2_655 71.32(15) ?
O4b Ce4 O1f . . 2_765 68.89(16) ?
O4b Ce4 O2f . . 2_765 92.08(16) ?
O4b Ce4 O1ce4 . . . 137.2(2) ?
O4b Ce4 O2ce4 . . . 81.72(19) ?
O1e Ce4 O2e 2_655 . 2_655 48.31(19) ?
O1e Ce4 O1f 2_655 . 2_765 160.25(14) ?
O1e Ce4 O2f 2_655 . 2_765 128.73(19) ?
O1e Ce4 O1ce4 2_655 . . 67.35(16) ?
O1e Ce4 O2ce4 2_655 . . 116.40(15) ?
O2e Ce4 O1f 2_655 . 2_765 126.79(19) ?
O2e Ce4 O2f 2_655 . 2_765 162.00(14) ?
O2e Ce4 O1ce4 2_655 . . 112.39(15) ?
O2e Ce4 O2ce4 2_655 . . 70.68(15) ?
O1f Ce4 O2f 2_765 . 2_765 48.2(2) ?
O1f Ce4 O1ce4 2_765 . . 120.78(15) ?
O1f Ce4 O2ce4 2_765 . . 69.92(15) ?
O2f Ce4 O1ce4 2_765 . . 74.86(16) ?
O2f Ce4 O2ce4 2_765 . . 114.82(16) ?
O1ce4 Ce4 O2ce4 . . . 140.91(16) ?
C2a C1a O1a . . . 118.2(5) ?
C2a C1a O2a . . . 115.8(5) ?
C2a C1a O3a . . . 27.9(2) ?
C2a C1a O4a . . . 27.4(2) ?
C2a C1a H1o2ce4 . . 2_765 146.3 ?
O1a C1a O2a . . . 125.8(6) ?
O1a C1a O3a . . . 90.5(4) ?
O1a C1a O4a . . . 145.1(4) ?
O1a C1a H1o2ce4 . . 2_765 93.22 ?
O2a C1a O3a . . . 143.6(4) ?
O2a C1a O4a . . . 88.4(4) ?
O2a C1a H1o2ce4 . . 2_765 36.76 ?
O3a C1a O4a . . . 55.3(2) ?
O3a C1a H1o2ce4 . . 2_765 163.67 ?
O4a C1a H1o2ce4 . . 2_765 121.57 ?
C1a C2a O1a . . . 26.9(2) ?
C1a C2a O2a . . . 27.9(2) ?
C1a C2a O3a . . . 116.3(5) ?
C1a C2a O4a . . . 116.5(5) ?
C1a C2a H1o1ce4 . . 2_665 142.61 ?
O1a C2a O2a . . . 54.77(19) ?
O1a C2a O3a . . . 89.5(4) ?
O1a C2a O4a . . . 142.9(5) ?
O1a C2a H1o1ce4 . . 2_665 162.13 ?
O2a C2a O3a . . . 144.2(4) ?
O2a C2a O4a . . . 88.7(4) ?
O2a C2a H1o1ce4 . . 2_665 116.06 ?
O3a C2a O4a . . . 127.1(6) ?
O3a C2a H1o1ce4 . . 2_665 99.09 ?
O4a C2a H1o1ce4 . . 2_665 29.38 ?
Ce4 O1a C1a 1_556 . . 118.6(4) ?
Ce4 O1a C2a 1_556 . . 83.82(19) ?
Ce4 O1a O2a 1_556 . . 145.7(2) ?
Ce4 O1a O3a 1_556 . . 56.39(13) ?
Ce4 O1a O2f 1_556 . 2_766 59.44(13) ?
Ce4 O1a O3ce2 1_556 . 2_666 119.2(2) ?
Ce4 O1a O1ce4 1_556 . 1_556 52.89(13) ?
Ce4 O1a H1o2ce4 1_556 . 2_765 166.13 ?
C1a O1a C2a . . . 34.9(3) ?
C1a O1a O2a . . . 27.1(3) ?
C1a O1a O3a . . . 62.3(3) ?
C1a O1a O2f . . 2_766 160.9(6) ?
C1a O1a O3ce2 . . 2_666 113.8(5) ?
C1a O1a O1ce4 . . 1_556 97.5(5) ?
C1a O1a H1o2ce4 . . 2_765 61.52 ?
C2a O1a O2a . . . 61.9(2) ?
C2a O1a O3a . . . 27.49(17) ?
C2a O1a O2f . . 2_766 136.8(3) ?
C2a O1a O3ce2 . . 2_666 139.4(4) ?
C2a O1a O1ce4 . . 1_556 74.4(2) ?
C2a O1a H1o2ce4 . . 2_765 95.69 ?
O2a O1a O3a . . . 89.3(2) ?
O2a O1a O2f . . 2_766 149.7(3) ?
O2a O1a O3ce2 . . 2_666 89.8(3) ?
O2a O1a O1ce4 . . 1_556 112.3(3) ?
O2a O1a H1o2ce4 . . 2_765 36.47 ?
O3a O1a O2f . . 2_766 112.6(2) ?
O3a O1a O3ce2 . . 2_666 151.2(4) ?
O3a O1a O1ce4 . . 1_556 61.12(18) ?
O3a O1a H1o2ce4 . . 2_765 121.74 ?
O2f O1a O3ce2 2_766 . 2_666 60.81(18) ?
O2f O1a O1ce4 2_766 . 1_556 65.66(19) ?
O2f O1a H1o2ce4 2_766 . 2_765 125.52 ?
O3ce2 O1a O1ce4 2_666 . 1_556 92.9(3) ?
O3ce2 O1a H1o2ce4 2_666 . 2_765 69.58 ?
O1ce4 O1a H1o2ce4 1_556 . 2_765 140.3 ?
Ce3 O2a C1a . . . 120.3(4) ?
Ce3 O2a C2a . . . 84.27(19) ?
Ce3 O2a O1a . . . 147.4(3) ?
Ce3 O2a O4a . . . 57.34(13) ?
Ce3 O2a O3e . . 1_565 54.90(15) ?
Ce3 O2a O1f . . . 61.48(16) ?
Ce3 O2a O2ce4 . . 2_765 111.8(2) ?
Ce3 O2a H1o2ce4 . . 2_765 113.14 ?
C1a O2a C2a . . . 36.3(3) ?
C1a O2a O1a . . . 27.1(3) ?
C1a O2a O4a . . . 63.8(3) ?
C1a O2a O3e . . 1_565 128.8(6) ?
C1a O2a O1f . . . 115.5(6) ?
C1a O2a O2ce4 . . 2_765 117.5(5) ?
C1a O2a H1o2ce4 . . 2_765 117.88 ?
C2a O2a O1a . . . 63.4(2) ?
C2a O2a O4a . . . 27.52(17) ?
C2a O2a O3e . . 1_565 105.5(3) ?
C2a O2a O1f . . . 104.1(3) ?
C2a O2a O2ce4 . . 2_765 146.0(4) ?
C2a O2a H1o2ce4 . . 2_765 147.85 ?
O1a O2a O4a . . . 90.7(2) ?
O1a O2a O3e . . 1_565 135.2(4) ?
O1a O2a O1f . . . 120.2(4) ?
O1a O2a O2ce4 . . 2_765 94.6(2) ?
O1a O2a H1o2ce4 . . 2_765 94.24 ?
O4a O2a O3e . . 1_565 84.0(2) ?
O4a O2a O1f . . . 93.5(2) ?
O4a O2a O2ce4 . . 2_765 155.5(3) ?
O4a O2a H1o2ce4 . . 2_765 158.46 ?
O3e O2a O1f 1_565 . . 104.6(2) ?
O3e O2a O2ce4 1_565 . 2_765 108.2(2) ?
O3e O2a H1o2ce4 1_565 . 2_765 106.63 ?
O1f O2a O2ce4 . . 2_765 63.17(17) ?
O1f O2a H1o2ce4 . . 2_765 65.91 ?
O2ce4 O2a H1o2ce4 2_765 . 2_765 3 ?
Ce4 O3a C1a 1_556 . . 85.42(19) ?
Ce4 O3a C2a 1_556 . . 121.0(4) ?
Ce4 O3a O1a 1_556 . . 58.18(13) ?
Ce4 O3a O4a 1_556 . . 146.5(3) ?
Ce4 O3a O1ce4 1_556 . 1_556 54.05(14) ?
Ce4 O3a Ow1 1_556 . . 128.4(3) ?
Ce4 O3a H1o1ce4 1_556 . 1_556 71.24 ?
C1a O3a C2a . . . 35.8(3) ?
C1a O3a O1a . . . 27.23(16) ?
C1a O3a O4a . . . 62.0(2) ?
C1a O3a O1ce4 . . 1_556 77.7(3) ?
C1a O3a Ow1 . . . 145.4(3) ?
C1a O3a H1o1ce4 . . 1_556 91.61 ?
C2a O3a O1a . . . 63.0(3) ?
C2a O3a O4a . . . 26.1(3) ?
C2a O3a O1ce4 . . 1_556 96.2(5) ?
C2a O3a Ow1 . . . 110.5(4) ?
C2a O3a H1o1ce4 . . 1_556 98.67 ?
O1a O3a O4a . . . 89.0(2) ?
O1a O3a O1ce4 . . 1_556 63.2(2) ?
O1a O3a Ow1 . . . 170.8(4) ?
O1a O3a H1o1ce4 . . 1_556 82.93 ?
O4a O3a O1ce4 . . 1_556 107.8(3) ?
O4a O3a Ow1 . . . 85.0(3) ?
O4a O3a H1o1ce4 . . 1_556 100.63 ?
O1ce4 O3a Ow1 1_556 . . 125.3(4) ?
O1ce4 O3a H1o1ce4 1_556 . 1_556 21.78 ?
Ow1 O3a H1o1ce4 . . 1_556 104.98 ?
Ce3 O4a C1a . . . 86.4(2) ?
Ce3 O4a C2a . . . 121.4(4) ?
Ce3 O4a O2a . . . 59.03(14) ?
Ce3 O4a O3a . . . 147.2(3) ?
Ce3 O4a O1e . . 1_565 61.85(16) ?
Ce3 O4a O3f . . . 55.63(15) ?
Ce3 O4a O1ce4 . . 2_665 107.1(2) ?
Ce3 O4a H1o1ce4 . . 2_665 108.9 ?
C1a O4a C2a . . . 36.0(3) ?
C1a O4a O2a . . . 27.80(17) ?
C1a O4a O3a . . . 62.7(2) ?
C1a O4a O1e . . 1_565 116.4(3) ?
C1a O4a O3f . . . 99.0(3) ?
C1a O4a O1ce4 . . 2_665 159.2(3) ?
C1a O4a H1o1ce4 . . 2_665 158.88 ?
C2a O4a O2a . . . 63.8(3) ?
C2a O4a O3a . . . 26.7(3) ?
C2a O4a O1e . . 1_565 138.2(6) ?
C2a O4a O3f . . . 110.4(6) ?
C2a O4a O1ce4 . . 2_665 131.0(4) ?
C2a O4a H1o1ce4 . . 2_665 129.36 ?
O2a O4a O3a . . . 90.5(2) ?
O2a O4a O1e . . 1_565 96.2(2) ?
O2a O4a O3f . . . 86.1(2) ?
O2a O4a O1ce4 . . 2_665 156.4(3) ?
O2a O4a H1o1ce4 . . 2_665 158.39 ?
O3a O4a O1e . . 1_565 140.6(4) ?
O3a O4a O3f . . . 115.3(4) ?
O3a O4a O1ce4 . . 2_665 105.7(2) ?
O3a O4a H1o1ce4 . . 2_665 103.84 ?
O1e O4a O3f 1_565 . . 103.8(2) ?
O1e O4a O1ce4 1_565 . 2_665 60.39(17) ?
O1e O4a H1o1ce4 1_565 . 2_665 62.46 ?
O3f O4a O1ce4 . . 2_665 101.71(19) ?
O3f O4a H1o1ce4 . . 2_665 101.71 ?
O1ce4 O4a H1o1ce4 2_665 . 2_665 2.1 ?
C2b C1b O1b . . . 117.3(6) ?
C2b C1b O2b . . . 115.9(6) ?
C2b C1b O3b . . . 26.9(3) ?
C2b C1b O4b . . . 28.6(3) ?
C2b C1b H1o1ce3 . . 2_665 142.16 ?
O1b C1b O2b . . . 126.8(9) ?
O1b C1b O3b . . . 90.5(5) ?
O1b C1b O4b . . . 145.8(6) ?
O1b C1b H1o1ce3 . . 2_665 92.68 ?
O2b C1b O3b . . . 142.6(6) ?
O2b C1b O4b . . . 87.4(5) ?
O2b C1b H1o1ce3 . . 2_665 41.46 ?
O3b C1b O4b . . . 55.5(3) ?
O3b C1b H1o1ce3 . . 2_665 157.51 ?
O4b C1b H1o1ce3 . . 2_665 117.52 ?
C1b C2b O1b . . . 27.5(3) ?
C1b C2b O2b . . . 27.8(3) ?
C1b C2b O3b . . . 118.4(6) ?
C1b C2b O4b . . . 115.2(6) ?
C1b C2b H2o2ce3 . . 2_765 139.94 ?
O1b C2b O2b . . . 55.3(3) ?
O1b C2b O3b . . . 91.0(5) ?
O1b C2b O4b . . . 142.6(6) ?
O1b C2b H2o2ce3 . . 2_765 158.12 ?
O2b C2b O3b . . . 146.0(6) ?
O2b C2b O4b . . . 87.5(5) ?
O2b C2b H2o2ce3 . . 2_765 114.92 ?
O3b C2b O4b . . . 126.4(9) ?
O3b C2b H2o2ce3 . . 2_765 95.14 ?
O4b C2b H2o2ce3 . . 2_765 37.41 ?
Ce3 O1b C1b . . . 119.8(6) ?
Ce3 O1b C2b . . . 84.8(3) ?
Ce3 O1b O2b . . . 145.7(4) ?
Ce3 O1b O3b . . . 57.73(17) ?
Ce3 O1b O3e . . 1_565 55.84(15) ?
Ce3 O1b O2ce3 . . . 53.57(14) ?
Ce3 O1b H1o1ce3 . . 2_665 165.38 ?
C1b O1b C2b . . . 35.2(5) ?
C1b O1b O2b . . . 26.4(4) ?
C1b O1b O3b . . . 62.3(5) ?
C1b O1b O3e . . 1_565 147.5(4) ?
C1b O1b O2ce3 . . . 94.1(5) ?
C1b O1b H1o1ce3 . . 2_665 60.72 ?
C2b O1b O2b . . . 61.6(3) ?
C2b O1b O3b . . . 27.07(19) ?
C2b O1b O3e . . 1_565 129.2(3) ?
C2b O1b O2ce3 . . . 75.3(3) ?
C2b O1b H1o1ce3 . . 2_665 93.47 ?
O2b O1b O3b . . . 88.6(3) ?
O2b O1b O3e . . 1_565 142.5(3) ?
O2b O1b O2ce3 . . . 107.2(3) ?
O2b O1b H1o1ce3 . . 2_665 38.03 ?
O3b O1b O3e . . 1_565 106.9(2) ?
O3b O1b O2ce3 . . . 62.1(2) ?
O3b O1b H1o1ce3 . . 2_665 119.14 ?
O3e O1b O2ce3 1_565 . . 56.17(18) ?
O3e O1b H1o1ce3 1_565 . 2_665 132.75 ?
O2ce3 O1b H1o1ce3 . . 2_665 139.86 ?
Ce4 O2b C1b . . . 121.6(6) ?
Ce4 O2b C2b . . . 86.1(3) ?
Ce4 O2b O1b . . . 147.5(4) ?
Ce4 O2b O4b . . . 57.76(18) ?
Ce4 O2b O1e . . 2_655 58.31(14) ?
Ce4 O2b O2f . . 2_765 57.89(14) ?
Ce4 O2b O4ce2 . . 2_765 112.2(4) ?
Ce4 O2b O1ce3 . . 2_665 108.19(19) ?
Ce4 O2b H1o1ce3 . . 2_665 107.61 ?
C1b O2b C2b . . . 36.3(5) ?
C1b O2b O1b . . . 26.8(5) ?
C1b O2b O4b . . . 64.9(5) ?
C1b O2b O1e . . 2_655 108.2(4) ?
C1b O2b O2f . . 2_765 126.5(5) ?
C1b O2b O4ce2 . . 2_765 109.2(5) ?
C1b O2b O1ce3 . . 2_665 110.7(5) ?
C1b O2b H1o1ce3 . . 2_665 110.21 ?
C2b O2b O1b . . . 63.1(3) ?
C2b O2b O4b . . . 28.61(19) ?
C2b O2b O1e . . 2_655 97.3(3) ?
C2b O2b O2f . . 2_765 102.9(3) ?
C2b O2b O4ce2 . . 2_765 122.6(5) ?
C2b O2b O1ce3 . . 2_665 136.3(3) ?
C2b O2b H1o1ce3 . . 2_665 135.24 ?
O1b O2b O4b . . . 91.7(3) ?
O1b O2b O1e . . 2_655 112.7(2) ?
O1b O2b O2f . . 2_765 135.8(3) ?
O1b O2b O4ce2 . . 2_765 94.2(4) ?
O1b O2b O1ce3 . . 2_665 89.3(3) ?
O1b O2b H1o1ce3 . . 2_665 89.26 ?
O4b O2b O1e . . 2_655 84.8(2) ?
O4b O2b O2f . . 2_765 83.5(2) ?
O4b O2b O4ce2 . . 2_765 126.1(6) ?
O4b O2b O1ce3 . . 2_665 143.0(2) ?
O4b O2b H1o1ce3 . . 2_665 141.67 ?
O1e O2b O2f 2_655 . 2_765 110.58(18) ?
O1e O2b O4ce2 2_655 . 2_765 139.2(5) ?
O1e O2b O1ce3 2_655 . 2_665 61.02(18) ?
O1e O2b H1o1ce3 2_655 . 2_665 59.84 ?
O2f O2b O4ce2 2_765 . 2_765 56.4(4) ?
O2f O2b O1ce3 2_765 . 2_665 119.9(3) ?
O2f O2b H1o1ce3 2_765 . 2_665 120.7 ?
O4ce2 O2b O1ce3 2_765 . 2_665 90.7(5) ?
O4ce2 O2b H1o1ce3 2_765 . 2_665 92 ?
O1ce3 O2b H1o1ce3 2_665 . 2_665 1.35 ?
Ce3 O3b C1b . . . 84.1(3) ?
Ce3 O3b C2b . . . 118.8(6) ?
Ce3 O3b O1b . . . 56.98(17) ?
Ce3 O3b O4b . . . 145.9(4) ?
Ce3 O3b O1f . . . 60.65(15) ?
Ce3 O3b O3f . . . 54.89(15) ?
Ce3 O3b O2ce3 . . . 53.56(13) ?
Ce3 O3b Ow2 . . . 133.5(3) ?
Ce3 O3b H2o2ce3 . . . 73.2 ?
C1b O3b C2b . . . 34.7(5) ?
C1b O3b O1b . . . 27.26(19) ?
C1b O3b O4b . . . 61.8(3) ?
C1b O3b O1f . . . 131.3(3) ?
C1b O3b O3f . . . 130.8(3) ?
C1b O3b O2ce3 . . . 74.9(2) ?
C1b O3b Ow2 . . . 137.1(3) ?
C1b O3b H2o2ce3 . . . 85.22 ?
C2b O3b O1b . . . 62.0(5) ?
C2b O3b O4b . . . 27.1(4) ?
C2b O3b O1f . . . 148.7(4) ?
C2b O3b O3f . . . 155.5(5) ?
C2b O3b O2ce3 . . . 95.7(4) ?
C2b O3b Ow2 . . . 104.8(5) ?
C2b O3b H2o2ce3 . . . 94.51 ?
O1b O3b O4b . . . 89.0(3) ?
O1b O3b O1f . . . 110.4(2) ?
O1b O3b O3f . . . 105.7(2) ?
O1b O3b O2ce3 . . . 62.5(2) ?
O1b O3b Ow2 . . . 157.3(3) ?
O1b O3b H2o2ce3 . . . 80.4 ?
O4b O3b O1f . . . 142.5(3) ?
O4b O3b O3f . . . 152.5(3) ?
O4b O3b O2ce3 . . . 111.1(3) ?
O4b O3b Ow2 . . . 79.1(3) ?
O4b O3b H2o2ce3 . . . 100.68 ?
O1f O3b O3f . . . 53.57(15) ?
O1f O3b O2ce3 . . . 57.41(18) ?
O1f O3b Ow2 . . . 90.3(3) ?
O1f O3b H2o2ce3 . . . 54.41 ?
O3f O3b O2ce3 . . . 96.34(18) ?
O3f O3b Ow2 . . . 78.8(3) ?
O3f O3b H2o2ce3 . . . 104.55 ?
O2ce3 O3b Ow2 . . . 140.0(3) ?
O2ce3 O3b H2o2ce3 . . . 22 ?
Ow2 O3b H2o2ce3 . . . 120.61 ?
Ce4 O4b C1b . . . 86.3(3) ?
Ce4 O4b C2b . . . 122.3(6) ?
Ce4 O4b O2b . . . 59.02(18) ?
Ce4 O4b O3b . . . 148.6(4) ?
Ce4 O4b O1f . . 2_765 58.96(15) ?
Ce4 O4b O2ce3 . . 2_765 104.89(19) ?
Ce4 O4b H2o2ce3 . . 2_765 112.75 ?
C1b O4b C2b . . . 36.2(5) ?
C1b O4b O2b . . . 27.75(19) ?
C1b O4b O3b . . . 62.7(3) ?
C1b O4b O1f . . 2_765 108.1(3) ?
C1b O4b O2ce3 . . 2_765 149.6(3) ?
C1b O4b H2o2ce3 . . 2_765 141.19 ?
C2b O4b O2b . . . 63.9(5) ?
C2b O4b O3b . . . 26.5(4) ?
C2b O4b O1f . . 2_765 127.7(4) ?
C2b O4b O2ce3 . . 2_765 127.1(5) ?
C2b O4b H2o2ce3 . . 2_765 117.4 ?
O2b O4b O3b . . . 90.4(3) ?
O2b O4b O1f . . 2_765 88.1(2) ?
O2b O4b O2ce3 . . 2_765 144.9(3) ?
O2b O4b H2o2ce3 . . 2_765 143.34 ?
O3b O4b O1f . . 2_765 133.0(2) ?
O3b O4b O2ce3 . . 2_765 104.8(3) ?
O3b O4b H2o2ce3 . . 2_765 95.87 ?
O1f O4b O2ce3 2_765 . 2_765 58.4(2) ?
O1f O4b H2o2ce3 2_765 . 2_765 61.62 ?
O2ce3 O4b H2o2ce3 2_765 . 2_765 9.8 ?
C1c C1c O1c 2_656 . . 117.3(5) ?
C1c C1c O1c 2_656 . 2_656 26.4(2) ?
C1c C1c O2c 2_656 . . 113.5(5) ?
C1c C1c O2c 2_656 . 2_656 28.3(3) ?
C1c C1c H2o2ce4 2_656 . 1_556 144.97 ?
O1c C1c O1c . . 2_656 143.7(5) ?
O1c C1c O2c . . . 129.2(6) ?
O1c C1c O2c . . 2_656 89.0(4) ?
O1c C1c H2o2ce4 . . 1_556 28.36 ?
O1c C1c O2c 2_656 . . 87.1(4) ?
O1c C1c O2c 2_656 . 2_656 54.7(2) ?
O1c C1c H2o2ce4 2_656 . 1_556 170.26 ?
O2c C1c O2c . . 2_656 141.8(5) ?
O2c C1c H2o2ce4 . . 1_556 101.21 ?
O2c C1c H2o2ce4 2_656 . 1_556 116.84 ?
Ce1 O1c C1c 2_656 . . 121.2(4) ?
Ce1 O1c C1c 2_656 . 2_656 85.1(2) ?
Ce1 O1c O2c 2_656 . . 146.6(3) ?
Ce1 O1c O2c 2_656 . 2_656 57.65(15) ?
Ce1 O1c O2e 2_656 . 2_656 56.14(15) ?
Ce1 O1c O1g 2_656 . 2_656 52.80(15) ?
Ce1 O1c O3g 2_656 . 2_656 56.1(2) ?
Ce1 O1c O2ce4 2_656 . 1_556 107.4(2) ?
Ce1 O1c H2o2ce4 2_656 . 1_556 107.47 ?
C1c O1c C1c . . 2_656 36.3(4) ?
C1c O1c O2c . . . 25.7(3) ?
C1c O1c O2c . . 2_656 64.0(4) ?
C1c O1c O2e . . 2_656 140.1(7) ?
C1c O1c O1g . . 2_656 151.9(7) ?
C1c O1c O3g . . 2_656 97.3(6) ?
C1c O1c O2ce4 . . 1_556 130.9(5) ?
C1c O1c H2o2ce4 . . 1_556 131.24 ?
C1c O1c O2c 2_656 . . 62.0(2) ?
C1c O1c O2c 2_656 . 2_656 27.68(18) ?
C1c O1c O2e 2_656 . 2_656 117.6(3) ?
C1c O1c O1g 2_656 . 2_656 130.0(3) ?
C1c O1c O3g 2_656 . 2_656 79.9(3) ?
C1c O1c O2ce4 2_656 . 1_556 163.2(3) ?
C1c O1c H2o2ce4 2_656 . 1_556 165.69 ?
O2c O1c O2c . . 2_656 89.7(2) ?
O2c O1c O2e . . 2_656 143.7(4) ?
O2c O1c O1g . . 2_656 147.6(4) ?
O2c O1c O3g . . 2_656 108.5(4) ?
O2c O1c O2ce4 . . 1_556 105.9(3) ?
O2c O1c H2o2ce4 . . 1_556 105.85 ?
O2c O1c O2e 2_656 . 2_656 95.8(3) ?
O2c O1c O1g 2_656 . 2_656 106.5(2) ?
O2c O1c O3g 2_656 . 2_656 68.6(3) ?
O2c O1c O2ce4 2_656 . 1_556 160.0(3) ?
O2c O1c H2o2ce4 2_656 . 1_556 162.43 ?
O2e O1c O1g 2_656 . 2_656 63.9(2) ?
O2e O1c O3g 2_656 . 2_656 106.9(2) ?
O2e O1c O2ce4 2_656 . 1_556 64.21(18) ?
O2e O1c H2o2ce4 2_656 . 1_556 66.88 ?
O1g O1c O3g 2_656 . 2_656 55.6(2) ?
O1g O1c O2ce4 2_656 . 1_556 66.60(19) ?
O1g O1c H2o2ce4 2_656 . 1_556 64.32 ?
O3g O1c O2ce4 2_656 . 1_556 116.2(3) ?
O3g O1c H2o2ce4 2_656 . 1_556 112.51 ?
O2ce4 O1c H2o2ce4 1_556 . 1_556 4.26 ?
Ce1 O2c C1c . . . 122.9(4) ?
Ce1 O2c C1c . . 2_656 84.9(2) ?
Ce1 O2c O1c . . . 147.6(3) ?
Ce1 O2c O1c . . 2_656 58.11(15) ?
Ce1 O2c O4f . . . 56.74(13) ?
Ce1 O2c O3ce2 . . 1_655 118.0(2) ?
C1c O2c C1c . . 2_656 38.2(4) ?
C1c O2c O1c . . . 25.1(3) ?
C1c O2c O1c . . 2_656 65.2(4) ?
C1c O2c O4f . . . 176.7(7) ?
C1c O2c O3ce2 . . 1_655 115.2(5) ?
C1c O2c O1c 2_656 . . 63.3(2) ?
C1c O2c O1c 2_656 . 2_656 27.00(18) ?
C1c O2c O4f 2_656 . . 141.7(3) ?
C1c O2c O3ce2 2_656 . 1_655 144.9(4) ?
O1c O2c O1c . . 2_656 90.3(2) ?
O1c O2c O4f . . . 154.7(3) ?
O1c O2c O3ce2 . . 1_655 93.1(3) ?
O1c O2c O4f 2_656 . . 114.7(2) ?
O1c O2c O3ce2 2_656 . 1_655 152.8(4) ?
O4f O2c O3ce2 . . 1_655 66.49(19) ?
C1d C1d O1d 2_655 . . 116.6(7) ?
C1d C1d O1d 2_655 . 2_655 27.6(3) ?
C1d C1d O2d 2_655 . . 115.0(6) ?
C1d C1d O2d 2_655 . 2_655 28.6(3) ?
C1d C1d H2o1ce3 2_655 . . 148.5 ?
O1d C1d O1d . . 2_655 144.1(7) ?
O1d C1d O2d . . . 128.4(9) ?
O1d C1d O2d . . 2_655 88.0(5) ?
O1d C1d H2o1ce3 . . . 38.84 ?
O1d C1d O2d 2_655 . . 87.5(5) ?
O1d C1d O2d 2_655 . 2_655 56.2(3) ?
O1d C1d H2o1ce3 2_655 . . 164.04 ?
O2d C1d O2d . . 2_655 143.6(6) ?
O2d C1d H2o1ce3 . . . 92.32 ?
O2d C1d H2o1ce3 2_655 . . 122.44 ?
Ce1 O1d C1d . . . 121.3(6) ?
Ce1 O1d C1d . . 2_655 85.5(3) ?
Ce1 O1d O2d . . . 147.2(4) ?
Ce1 O1d O2d . . 2_655 57.18(19) ?
Ce1 O1d O1g . . . 52.95(18) ?
Ce1 O1d O3g . . . 54.11(19) ?
Ce1 O1d O1ce3 . . . 118.27(19) ?
Ce1 O1d H2o1ce3 . . . 119.48 ?
C1d O1d C1d . . 2_655 35.9(5) ?
C1d O1d O2d . . . 26.1(5) ?
C1d O1d O2d . . 2_655 64.3(5) ?
C1d O1d O1g . . . 107.9(4) ?
C1d O1d O3g . . . 162.0(4) ?
C1d O1d O1ce3 . . . 117.6(5) ?
C1d O1d H2o1ce3 . . . 115.9 ?
C1d O1d O2d 2_655 . . 62.0(3) ?
C1d O1d O2d 2_655 . 2_655 28.4(2) ?
C1d O1d O1g 2_655 . . 89.3(3) ?
C1d O1d O3g 2_655 . . 136.3(3) ?
C1d O1d O1ce3 2_655 . . 147.9(3) ?
C1d O1d H2o1ce3 2_655 . . 145.85 ?
O2d O1d O2d . . 2_655 90.4(3) ?
O2d O1d O1g . . . 118.2(3) ?
O2d O1d O3g . . . 152.9(4) ?
O2d O1d O1ce3 . . . 93.5(3) ?
O2d O1d H2o1ce3 . . . 92.02 ?
O2d O1d O1g 2_655 . . 74.4(3) ?
O2d O1d O3g 2_655 . . 109.8(3) ?
O2d O1d O1ce3 2_655 . . 158.0(3) ?
O2d O1d H2o1ce3 2_655 . . 156.73 ?
O1g O1d O3g . . . 54.6(2) ?
O1g O1d O1ce3 . . . 121.9(3) ?
O1g O1d H2o1ce3 . . . 123.87 ?
O3g O1d O1ce3 . . . 74.7(2) ?
O3g O1d H2o1ce3 . . . 76.61 ?
O1ce3 O1d H2o1ce3 . . . 2.04 ?
Ce1 O2d C1d 2_655 . . 123.5(6) ?
Ce1 O2d C1d 2_655 . 2_655 87.3(3) ?
Ce1 O2d O1d 2_655 . . 148.8(4) ?
Ce1 O2d O1d 2_655 . 2_655 59.62(18) ?
Ce1 O2d O4e 2_655 . 2_655 53.93(15) ?
Ce1 O2d O1ce2 2_655 . 2_555 102.4(2) ?
Ce1 O2d H2o1ce3 2_655 . . 160.95 ?
C1d O2d C1d . . 2_655 36.4(4) ?
C1d O2d O1d . . . 25.5(4) ?
C1d O2d O1d . . 2_655 64.1(5) ?
C1d O2d O4e . . 2_655 156.8(4) ?
C1d O2d O1ce2 . . 2_555 104.3(4) ?
C1d O2d H2o1ce3 . . . 62.25 ?
C1d O2d O1d 2_655 . . 61.9(3) ?
C1d O2d O1d 2_655 . 2_655 27.74(19) ?
C1d O2d O4e 2_655 . 2_655 131.5(3) ?
C1d O2d O1ce2 2_655 . 2_555 113.7(4) ?
C1d O2d H2o1ce3 2_655 . . 97.41 ?
O1d O2d O1d . . 2_655 89.6(3) ?
O1d O2d O4e . . 2_655 152.4(3) ?
O1d O2d O1ce2 . . 2_555 94.5(3) ?
O1d O2d H2o1ce3 . . . 38.1 ?
O1d O2d O4e 2_655 . 2_655 106.4(2) ?
O1d O2d O1ce2 2_655 . 2_555 114.5(3) ?
O1d O2d H2o1ce3 2_655 . . 124.18 ?
O4e O2d O1ce2 2_655 . 2_555 58.7(2) ?
O4e O2d H2o1ce3 2_655 . . 129.1 ?
O1ce2 O2d H2o1ce3 2_555 . . 92.68 ?
C2e C1e O1e . . . 118.6(7) ?
C2e C1e O2e . . . 117.2(6) ?
C2e C1e O3e . . . 27.5(4) ?
C2e C1e O4e . . . 28.2(4) ?
O1e C1e O2e . . . 124.1(5) ?
O1e C1e O3e . . . 91.1(5) ?
O1e C1e O4e . . . 146.7(5) ?
O2e C1e O3e . . . 144.7(5) ?
O2e C1e O4e . . . 89.0(4) ?
O3e C1e O4e . . . 55.7(2) ?
C1e C2e O1e . . . 27.0(4) ?
C1e C2e O2e . . . 28.2(4) ?
C1e C2e O3e . . . 117.4(6) ?
C1e C2e O4e . . . 117.0(7) ?
O1e C2e O2e . . . 55.2(2) ?
O1e C2e O3e . . . 90.4(5) ?
O1e C2e O4e . . . 143.9(5) ?
O2e C2e O3e . . . 145.5(5) ?
O2e C2e O4e . . . 88.8(5) ?
O3e C2e O4e . . . 125.6(5) ?
Ce3 O1e Ce4 1_545 . 2_655 148.4(2) ?
Ce3 O1e O4a 1_545 . 1_545 51.84(15) ?
Ce3 O1e O2b 1_545 . 2_655 108.4(2) ?
Ce3 O1e C1e 1_545 . . 116.4(4) ?
Ce3 O1e C2e 1_545 . . 82.2(2) ?
Ce3 O1e O2e 1_545 . . 144.8(2) ?
Ce3 O1e O3e 1_545 . . 55.10(17) ?
Ce3 O1e O1ce3 1_545 . 1_545 51.96(14) ?
Ce3 O1e O1ce4 1_545 . 2_655 96.8(2) ?
Ce3 O1e H1o1ce4 1_545 . 2_655 78.47 ?
Ce3 O1e H1o1ce3 1_545 . 1_545 73.25 ?
Ce4 O1e O4a 2_655 . 1_545 105.97(18) ?
Ce4 O1e O2b 2_655 . 2_655 53.48(14) ?
Ce4 O1e C1e 2_655 . . 94.8(4) ?
Ce4 O1e C2e 2_655 . . 128.3(3) ?
Ce4 O1e O2e 2_655 . . 66.65(19) ?
Ce4 O1e O3e 2_655 . . 154.3(3) ?
Ce4 O1e O1ce3 2_655 . 1_545 101.35(17) ?
Ce4 O1e O1ce4 2_655 . 2_655 52.88(12) ?
Ce4 O1e H1o1ce4 2_655 . 2_655 73.52 ?
Ce4 O1e H1o1ce3 2_655 . 1_545 82.97 ?
O4a O1e O2b 1_545 . 2_655 110.0(2) ?
O4a O1e C1e 1_545 . . 127.4(4) ?
O4a O1e C2e 1_545 . . 103.8(3) ?
O4a O1e O2e 1_545 . . 137.5(2) ?
O4a O1e O3e 1_545 . . 83.7(2) ?
O4a O1e O1ce3 1_545 . 1_545 67.3(2) ?
O4a O1e O1ce4 1_545 . 2_655 57.04(16) ?
O4a O1e H1o1ce4 1_545 . 2_655 34.54 ?
O4a O1e H1o1ce3 1_545 . 1_545 83.61 ?
O2b O1e C1e 2_655 . . 121.0(4) ?
O2b O1e C2e 2_655 . . 143.7(3) ?
O2b O1e O2e 2_655 . . 98.5(3) ?
O2b O1e O3e 2_655 . . 146.0(2) ?
O2b O1e O1ce3 2_655 . 1_545 57.54(19) ?
O2b O1e O1ce4 2_655 . 2_655 62.78(17) ?
O2b O1e H1o1ce4 2_655 . 2_655 81.3 ?
O2b O1e H1o1ce3 2_655 . 1_545 35.69 ?
C1e O1e C2e . . . 34.3(4) ?
C1e O1e O2e . . . 28.5(4) ?
C1e O1e O3e . . . 61.5(4) ?
C1e O1e O1ce3 . . 1_545 154.0(4) ?
C1e O1e O1ce4 . . 2_655 139.5(4) ?
C1e O1e H1o1ce4 . . 2_655 142.02 ?
C1e O1e H1o1ce3 . . 1_545 147.7 ?
C2e O1e O2e . . . 62.8(3) ?
C2e O1e O3e . . . 27.2(2) ?
C2e O1e O1ce3 . . 1_545 129.1(3) ?
C2e O1e O1ce4 . . 2_655 152.4(2) ?
C2e O1e H1o1ce4 . . 2_655 134.96 ?
C2e O1e H1o1ce3 . . 1_545 141.88 ?
O2e O1e O3e . . . 90.0(2) ?
O2e O1e O1ce3 . . 1_545 153.5(2) ?
O2e O1e O1ce4 . . 2_655 115.9(2) ?
O2e O1e H1o1ce4 . . 2_655 129.01 ?
O2e O1e H1o1ce3 . . 1_545 133.02 ?
O3e O1e O1ce3 . . 1_545 104.3(2) ?
O3e O1e O1ce4 . . 2_655 140.6(3) ?
O3e O1e H1o1ce4 . . 2_655 118.19 ?
O3e O1e H1o1ce3 . . 1_545 122.19 ?
O1ce3 O1e O1ce4 1_545 . 2_655 65.67(17) ?
O1ce3 O1e H1o1ce4 1_545 . 2_655 63.19 ?
O1ce3 O1e H1o1ce3 1_545 . 1_545 21.85 ?
O1ce4 O1e H1o1ce4 2_655 . 2_655 22.5 ?
O1ce4 O1e H1o1ce3 2_655 . 1_545 61.32 ?
H1o1ce4 O1e H1o1ce3 2_655 . 1_545 68.18 ?
Ce1 O2e Ce4 . . 2_655 148.4(2) ?
Ce1 O2e O1c . . 2_656 53.95(16) ?
Ce1 O2e C1e . . . 119.2(4) ?
Ce1 O2e C2e . . . 84.8(2) ?
Ce1 O2e O1e . . . 146.5(2) ?
Ce1 O2e O4e . . . 57.03(17) ?
Ce1 O2e H2o2ce4 . . 2_655 79.39 ?
Ce4 O2e O1c 2_655 . 2_656 102.69(18) ?
Ce4 O2e C1e 2_655 . . 92.2(4) ?
Ce4 O2e C2e 2_655 . . 126.0(3) ?
Ce4 O2e O1e 2_655 . . 65.04(18) ?
Ce4 O2e O4e 2_655 . . 152.5(3) ?
Ce4 O2e H2o2ce4 2_655 . 2_655 71.69 ?
O1c O2e C1e 2_656 . . 133.5(4) ?
O1c O2e C2e 2_656 . . 110.7(2) ?
O1c O2e O1e 2_656 . . 140.2(3) ?
O1c O2e O4e 2_656 . . 88.7(2) ?
O1c O2e H2o2ce4 2_656 . 2_655 33.74 ?
C1e O2e C2e . . . 34.6(3) ?
C1e O2e O1e . . . 27.5(3) ?
C1e O2e O4e . . . 62.7(3) ?
C1e O2e H2o2ce4 . . 2_655 145.75 ?
C2e O2e O1e . . . 62.1(3) ?
C2e O2e O4e . . . 28.1(2) ?
C2e O2e H2o2ce4 . . 2_655 141.52 ?
O1e O2e O4e . . . 90.1(3) ?
O1e O2e H2o2ce4 . . 2_655 129.51 ?
O4e O2e H2o2ce4 . . 2_655 122.38 ?
Ce3 O3e O2a 1_545 . 1_545 55.27(16) ?
Ce3 O3e O1b 1_545 . 1_545 54.80(17) ?
Ce3 O3e C1e 1_545 . . 92.3(2) ?
Ce3 O3e C2e 1_545 . . 127.3(4) ?
Ce3 O3e O1e 1_545 . . 65.11(18) ?
Ce3 O3e O4e 1_545 . . 154.9(2) ?
Ce3 O3e O2ce2 1_545 . 1_655 127.5(4) ?
Ce3 O3e O2ce3 1_545 . 1_545 55.93(18) ?
Ce3 O3e H1o2ce3 1_545 . 1_545 79.45 ?
O2a O3e O1b 1_545 . 1_545 108.0(3) ?
O2a O3e C1e 1_545 . . 116.0(3) ?
O2a O3e C2e 1_545 . . 134.5(4) ?
O2a O3e O1e 1_545 . . 96.1(2) ?
O2a O3e O4e 1_545 . . 135.9(2) ?
O2a O3e O2ce2 1_545 . 1_655 72.3(3) ?
O2a O3e O2ce3 1_545 . 1_545 66.4(2) ?
O2a O3e H1o2ce3 1_545 . 1_545 77.47 ?
O1b O3e C1e 1_545 . . 81.4(2) ?
O1b O3e C2e 1_545 . . 100.6(4) ?
O1b O3e O1e 1_545 . . 68.65(17) ?
O1b O3e O4e 1_545 . . 114.7(3) ?
O1b O3e O2ce2 1_545 . 1_655 164.6(3) ?
O1b O3e O2ce3 1_545 . 1_545 62.91(19) ?
O1b O3e H1o2ce3 1_545 . 1_545 75.68 ?
C1e O3e C2e . . . 35.1(3) ?
C1e O3e O1e . . . 27.3(2) ?
C1e O3e O4e . . . 62.7(3) ?
C1e O3e O2ce2 . . 1_655 112.7(4) ?
C1e O3e O2ce3 . . 1_545 141.4(3) ?
C1e O3e H1o2ce3 . . 1_545 156.3 ?
C2e O3e O1e . . . 62.4(3) ?
C2e O3e O4e . . . 27.6(3) ?
C2e O3e O2ce2 . . 1_655 88.9(5) ?
C2e O3e O2ce3 . . 1_545 158.7(4) ?
C2e O3e H1o2ce3 . . 1_545 145.1 ?
O1e O3e O4e . . . 90.0(3) ?
O1e O3e O2ce2 . . 1_655 126.8(3) ?
O1e O3e O2ce3 . . 1_545 117.8(3) ?
O1e O3e H1o2ce3 . . 1_545 139.74 ?
O4e O3e O2ce2 . . 1_655 69.4(4) ?
O4e O3e O2ce3 . . 1_545 144.7(3) ?
O4e O3e H1o2ce3 . . 1_545 122.39 ?
O2ce2 O3e O2ce3 1_655 . 1_545 104.7(3) ?
O2ce2 O3e H1o2ce3 1_655 . 1_545 89.55 ?
O2ce3 O3e H1o2ce3 1_545 . 1_545 23.55 ?
Ce1 O4e Ce2 . . . 117.3(2) ?
Ce1 O4e O2d . . 2_655 53.10(17) ?
Ce1 O4e C1e . . . 87.8(2) ?
Ce1 O4e C2e . . . 122.3(4) ?
Ce1 O4e O2e . . . 59.84(18) ?
Ce1 O4e O3e . . . 148.6(2) ?
Ce1 O4e O4f . . . 58.75(19) ?
Ce1 O4e O1ce2 . . 1_655 101.4(3) ?
Ce1 O4e O2ce2 . . 1_655 138.3(3) ?
Ce2 O4e O2d . . 2_655 108.34(19) ?
Ce2 O4e C1e . . . 153.2(3) ?
Ce2 O4e C2e . . . 118.7(4) ?
Ce2 O4e O2e . . . 174.4(2) ?
Ce2 O4e O3e . . . 92.1(2) ?
Ce2 O4e O4f . . . 58.74(16) ?
Ce2 O4e O1ce2 . . 1_655 56.80(18) ?
Ce2 O4e O2ce2 . . 1_655 58.9(2) ?
O2d O4e C1e 2_655 . . 78.6(2) ?
O2d O4e C2e 2_655 . . 96.2(4) ?
O2d O4e O2e 2_655 . . 66.08(18) ?
O2d O4e O3e 2_655 . . 109.6(2) ?
O2d O4e O4f 2_655 . . 71.0(2) ?
O2d O4e O1ce2 2_655 . 1_655 58.3(2) ?
O2d O4e O2ce2 2_655 . 1_655 164.7(3) ?
C1e O4e C2e . . . 34.8(4) ?
C1e O4e O2e . . . 28.3(2) ?
C1e O4e O3e . . . 61.6(3) ?
C1e O4e O4f . . . 144.1(3) ?
C1e O4e O1ce2 . . 1_655 112.1(3) ?
C1e O4e O2ce2 . . 1_655 109.0(4) ?
C2e O4e O2e . . . 63.1(4) ?
C2e O4e O3e . . . 26.7(3) ?
C2e O4e O4f . . . 163.4(4) ?
C2e O4e O1ce2 . . 1_655 97.5(4) ?
C2e O4e O2ce2 . . 1_655 84.3(5) ?
O2e O4e O3e . . . 89.9(2) ?
O2e O4e O4f . . . 117.9(3) ?
O2e O4e O1ce2 . . 1_655 118.2(2) ?
O2e O4e O2ce2 . . 1_655 126.6(3) ?
O3e O4e O4f . . . 147.3(3) ?
O3e O4e O1ce2 . . 1_655 85.3(3) ?
O3e O4e O2ce2 . . 1_655 65.2(3) ?
O4f O4e O1ce2 . . 1_655 67.0(3) ?
O4f O4e O2ce2 . . 1_655 105.2(3) ?
O1ce2 O4e O2ce2 1_655 . 1_655 106.4(3) ?
C2f C1f O1f . . . 115.6(7) ?
C2f C1f O2f . . . 120.1(7) ?
C2f C1f O3f . . . 26.7(4) ?
C2f C1f O4f . . . 28.7(4) ?
O1f C1f O2f . . . 124.2(6) ?
O1f C1f O3f . . . 89.1(5) ?
O1f C1f O4f . . . 144.2(6) ?
O2f C1f O3f . . . 146.6(5) ?
O2f C1f O4f . . . 91.5(5) ?
O3f C1f O4f . . . 55.3(3) ?
C1f C2f O1f . . . 28.8(4) ?
C1f C2f O2f . . . 26.8(4) ?
C1f C2f O3f . . . 119.9(7) ?
C1f C2f O4f . . . 117.0(7) ?
O1f C2f O2f . . . 55.7(3) ?
O1f C2f O3f . . . 91.1(5) ?
O1f C2f O4f . . . 145.7(6) ?
O2f C2f O3f . . . 146.5(5) ?
O2f C2f O4f . . . 90.2(5) ?
O3f C2f O4f . . . 123.1(6) ?
Ce3 O1f Ce4 . . 2_765 149.5(2) ?
Ce3 O1f O2a . . . 53.45(16) ?
Ce3 O1f O3b . . . 52.20(16) ?
Ce3 O1f O4b . . 2_765 108.6(2) ?
Ce3 O1f C1f . . . 117.4(4) ?
Ce3 O1f C2f . . . 82.3(3) ?
Ce3 O1f O2f . . . 144.7(2) ?
Ce3 O1f O3f . . . 55.60(18) ?
Ce3 O1f O2ce3 . . . 52.43(15) ?
Ce3 O1f H1o2ce4 . . 2_765 82.34 ?
Ce3 O1f H2o2ce3 . . . 71.6 ?
Ce4 O1f O2a 2_765 . . 107.50(18) ?
Ce4 O1f O3b 2_765 . . 130.0(2) ?
Ce4 O1f O4b 2_765 . 2_765 52.15(14) ?
Ce4 O1f C1f 2_765 . . 92.9(4) ?
Ce4 O1f C2f 2_765 . . 128.2(3) ?
Ce4 O1f O2f 2_765 . . 65.2(2) ?
Ce4 O1f O3f 2_765 . . 154.5(3) ?
Ce4 O1f O2ce3 2_765 . . 99.69(17) ?
Ce4 O1f H1o2ce4 2_765 . 2_765 72.63 ?
Ce4 O1f H2o2ce3 2_765 . . 84.91 ?
O2a O1f O3b . . . 104.4(3) ?
O2a O1f O4b . . 2_765 111.7(2) ?
O2a O1f C1f . . . 135.0(4) ?
O2a O1f C2f . . . 109.9(3) ?
O2a O1f O2f . . . 144.2(3) ?
O2a O1f O3f . . . 86.6(2) ?
O2a O1f O2ce3 . . . 65.8(2) ?
O2a O1f H1o2ce4 . . 2_765 36.16 ?
O2a O1f H2o2ce3 . . . 86.76 ?
O3b O1f O4b . . 2_765 80.57(18) ?
O3b O1f C1f . . . 90.8(4) ?
O3b O1f C2f . . . 71.9(2) ?
O3b O1f O2f . . . 106.0(3) ?
O3b O1f O3f . . . 62.78(17) ?
O3b O1f O2ce3 . . . 60.67(19) ?
O3b O1f H1o2ce4 . . 2_765 121.88 ?
O3b O1f H2o2ce3 . . . 59.4 ?
O4b O1f C1f 2_765 . . 112.5(4) ?
O4b O1f C2f 2_765 . . 134.5(3) ?
O4b O1f O2f 2_765 . . 91.6(3) ?
O4b O1f O3f 2_765 . . 142.4(2) ?
O4b O1f O2ce3 2_765 . . 58.7(2) ?
O4b O1f H1o2ce4 2_765 . 2_765 82.9 ?
O4b O1f H2o2ce3 2_765 . . 37.19 ?
C1f O1f C2f . . . 35.5(4) ?
C1f O1f O2f . . . 27.8(4) ?
C1f O1f O3f . . . 62.9(4) ?
C1f O1f O2ce3 . . . 150.5(4) ?
C1f O1f H1o2ce4 . . 2_765 146.41 ?
C1f O1f H2o2ce3 . . . 135.77 ?
C2f O1f O2f . . . 63.4(3) ?
C2f O1f O3f . . . 27.4(3) ?
C2f O1f O2ce3 . . . 127.9(3) ?
C2f O1f H1o2ce4 . . 2_765 142.54 ?
C2f O1f H2o2ce3 . . . 131.2 ?
O2f O1f O3f . . . 90.7(3) ?
O2f O1f O2ce3 . . . 147.9(3) ?
O2f O1f H1o2ce4 . . 2_765 129.83 ?
O2f O1f H2o2ce3 . . . 125.22 ?
O3f O1f O2ce3 . . . 105.5(3) ?
O3f O1f H1o2ce4 . . 2_765 122.6 ?
O3f O1f H2o2ce3 . . . 117.73 ?
O2ce3 O1f H1o2ce4 . . 2_765 63.12 ?
O2ce3 O1f H2o2ce3 . . . 22.85 ?
H1o2ce4 O1f H2o2ce3 2_765 . . 74.39 ?
Ce2 O2f Ce4 . . 2_765 146.1(3) ?
Ce2 O2f O1a . . 2_766 112.1(2) ?
Ce2 O2f O2b . . 2_765 113.9(3) ?
Ce2 O2f C1f . . . 117.4(4) ?
Ce2 O2f C2f . . . 84.5(2) ?
Ce2 O2f O1f . . . 145.0(3) ?
Ce2 O2f O4f . . . 56.68(18) ?
Ce2 O2f O3ce2 . . 1_655 57.94(19) ?
Ce2 O2f O4ce2 . . . 58.6(4) ?
Ce2 O2f H2o1ce4 . . 2_765 76.37 ?
Ce4 O2f O1a 2_765 . 2_766 54.92(13) ?
Ce4 O2f O2b 2_765 . 2_765 53.09(13) ?
Ce4 O2f C1f 2_765 . . 94.3(4) ?
Ce4 O2f C2f 2_765 . . 127.1(3) ?
Ce4 O2f O1f 2_765 . . 66.57(19) ?
Ce4 O2f O4f 2_765 . . 155.1(3) ?
Ce4 O2f O3ce2 2_765 . 1_655 112.98(19) ?
Ce4 O2f O4ce2 2_765 . . 109.2(4) ?
Ce4 O2f H2o1ce4 2_765 . 2_765 69.79 ?
O1a O2f O2b 2_766 . 2_765 104.36(19) ?
O1a O2f C1f 2_766 . . 86.7(4) ?
O1a O2f C2f 2_766 . . 102.4(3) ?
O1a O2f O1f 2_766 . . 73.5(2) ?
O1a O2f O4f 2_766 . . 114.8(2) ?
O1a O2f O3ce2 2_766 . 1_655 58.98(19) ?
O1a O2f O4ce2 2_766 . . 140.7(5) ?
O1a O2f H2o1ce4 2_766 . 2_765 65.69 ?
O2b O2f C1f 2_765 . . 118.0(4) ?
O2b O2f C2f 2_765 . . 138.0(3) ?
O2b O2f O1f 2_765 . . 96.8(3) ?
O2b O2f O4f 2_765 . . 140.4(2) ?
O2b O2f O3ce2 2_765 . 1_655 146.2(3) ?
O2b O2f O4ce2 2_765 . . 58.1(4) ?
O2b O2f H2o1ce4 2_765 . 2_765 71.17 ?
C1f O2f C2f . . . 33.0(4) ?
C1f O2f O1f . . . 27.9(3) ?
C1f O2f O4f . . . 61.2(4) ?
C1f O2f O3ce2 . . 1_655 91.7(4) ?
C1f O2f O4ce2 . . . 132.5(6) ?
C1f O2f H2o1ce4 . . 2_765 152.34 ?
C2f O2f O1f . . . 61.0(3) ?
C2f O2f O4f . . . 28.1(2) ?
C2f O2f O3ce2 . . 1_655 75.8(2) ?
C2f O2f O4ce2 . . . 113.5(4) ?
C2f O2f H2o1ce4 . . 2_765 150.53 ?
O1f O2f O4f . . . 89.1(3) ?
O1f O2f O3ce2 . . 1_655 104.7(3) ?
O1f O2f O4ce2 . . . 138.1(5) ?
O1f O2f H2o1ce4 . . 2_765 132.09 ?
O4f O2f O3ce2 . . 1_655 66.67(18) ?
O4f O2f O4ce2 . . . 92.2(4) ?
O4f O2f H2o1ce4 . . 2_765 130.1 ?
O3ce2 O2f O4ce2 1_655 . . 114.2(5) ?
O3ce2 O2f H2o1ce4 1_655 . 2_765 75.09 ?
O4ce2 O2f H2o1ce4 . . 2_765 75.09 ?
Ce3 O3f O4a . . . 54.50(17) ?
Ce3 O3f O3b . . . 54.56(17) ?
Ce3 O3f C1f . . . 92.5(2) ?
Ce3 O3f C2f . . . 124.4(4) ?
Ce3 O3f O1f . . . 65.03(19) ?
Ce3 O3f O4f . . . 151.3(3) ?
Ce3 O3f O1ce3 . . . 57.30(15) ?
Ce3 O3f H2o1ce3 . . . 79.73 ?
O4a O3f O3b . . . 108.6(3) ?
O4a O3f C1f . . . 116.1(2) ?
O4a O3f C2f . . . 140.4(4) ?
O4a O3f O1f . . . 93.7(2) ?
O4a O3f O4f . . . 147.5(3) ?
O4a O3f O1ce3 . . . 70.7(2) ?
O4a O3f H2o1ce3 . . . 90.59 ?
O3b O3f C1f . . . 74.1(2) ?
O3b O3f C2f . . . 88.4(4) ?
O3b O3f O1f . . . 63.65(17) ?
O3b O3f O4f . . . 102.2(3) ?
O3b O3f O1ce3 . . . 66.1(2) ?
O3b O3f H2o1ce3 . . . 70 ?
C1f O3f C2f . . . 33.4(4) ?
C1f O3f O1f . . . 28.0(2) ?
C1f O3f O4f . . . 62.5(3) ?
C1f O3f O1ce3 . . . 139.2(3) ?
C1f O3f H2o1ce3 . . . 140.67 ?
C2f O3f O1f . . . 61.4(4) ?
C2f O3f O4f . . . 29.1(3) ?
C2f O3f O1ce3 . . . 147.0(4) ?
C2f O3f H2o1ce3 . . . 129.03 ?
O1f O3f O4f . . . 90.5(3) ?
O1f O3f O1ce3 . . . 118.2(3) ?
O1f O3f H2o1ce3 . . . 132.31 ?
O4f O3f O1ce3 . . . 133.8(2) ?
O4f O3f H2o1ce3 . . . 110 ?
O1ce3 O3f H2o1ce3 . . . 24.1 ?
Ce1 O4f Ce2 . . . 116.1(2) ?
Ce1 O4f O2c . . . 56.30(14) ?
Ce1 O4f O4e . . . 58.42(16) ?
Ce1 O4f C1f . . . 152.5(3) ?
Ce1 O4f C2f . . . 119.6(5) ?
Ce1 O4f O2f . . . 167.8(2) ?
Ce1 O4f O3f . . . 92.1(2) ?
Ce1 O4f Ow2 . . . 112.4(2) ?
Ce2 O4f O2c . . . 98.9(2) ?
Ce2 O4f O4e . . . 57.78(19) ?
Ce2 O4f C1f . . . 86.4(3) ?
Ce2 O4f C2f . . . 120.1(4) ?
Ce2 O4f O2f . . . 59.27(19) ?
Ce2 O4f O3f . . . 146.7(2) ?
Ce2 O4f Ow2 . . . 96.8(3) ?
O2c O4f O4e . . . 71.1(2) ?
O2c O4f C1f . . . 107.1(2) ?
O2c O4f C2f . . . 94.1(4) ?
O2c O4f O2f . . . 112.1(2) ?
O2c O4f O3f . . . 81.7(3) ?
O2c O4f Ow2 . . . 163.7(4) ?
O4e O4f C1f . . . 142.3(3) ?
O4e O4f C2f . . . 163.7(4) ?
O4e O4f O2f . . . 116.5(3) ?
O4e O4f O3f . . . 147.7(3) ?
O4e O4f Ow2 . . . 114.5(3) ?
C1f O4f C2f . . . 34.4(4) ?
C1f O4f O2f . . . 27.3(2) ?
C1f O4f O3f . . . 62.1(3) ?
C1f O4f Ow2 . . . 78.1(2) ?
C2f O4f O2f . . . 61.7(4) ?
C2f O4f O3f . . . 27.8(4) ?
C2f O4f Ow2 . . . 81.6(4) ?
O2f O4f O3f . . . 89.4(3) ?
O2f O4f Ow2 . . . 79.8(2) ?
O3f O4f Ow2 . . . 87.5(3) ?
C2g C1g O1g . . . 118.2(7) ?
C2g C1g O2g . . . 118.1(9) ?
C2g C1g O3g . . . 27.7(4) ?
C2g C1g O4g . . . 28.3(4) ?
C2g C1g H1o2ce3 . . 1_445 150.52 ?
O1g C1g O2g . . . 123.7(8) ?
O1g C1g O3g . . . 90.7(5) ?
O1g C1g O4g . . . 146.2(6) ?
O1g C1g H1o2ce3 . . 1_445 86.55 ?
O2g C1g O3g . . . 145.5(8) ?
O2g C1g O4g . . . 89.9(6) ?
O2g C1g H1o2ce3 . . 1_445 39.79 ?
O3g C1g O4g . . . 56.0(3) ?
O3g C1g H1o2ce3 . . 1_445 166.35 ?
O4g C1g H1o2ce3 . . 1_445 124.17 ?
C1g C2g O1g . . . 27.4(4) ?
C1g C2g O2g . . . 27.8(4) ?
C1g C2g O3g . . . 118.0(8) ?
C1g C2g O4g . . . 117.2(6) ?
C1g C2g H2o1ce4 . . 2_665 146.47 ?
O1g C2g O2g . . . 55.2(3) ?
O1g C2g O3g . . . 90.8(6) ?
O1g C2g O4g . . . 144.3(5) ?
O1g C2g H2o1ce4 . . 2_665 164.2 ?
O2g C2g O3g . . . 145.6(7) ?
O2g C2g O4g . . . 89.5(5) ?
O2g C2g H2o1ce4 . . 2_665 121.06 ?
O3g C2g O4g . . . 124.8(8) ?
O3g C2g H2o1ce4 . . 2_665 90.06 ?
O4g C2g H2o1ce4 . . 2_665 39.12 ?
Ce1 O1g O1c . . 2_656 54.59(17) ?
Ce1 O1g O1d . . . 55.75(17) ?
Ce1 O1g C1g . . . 119.9(5) ?
Ce1 O1g C2g . . . 85.7(3) ?
Ce1 O1g O2g . . . 148.2(4) ?
Ce1 O1g O3g . . . 58.1(2) ?
Ce1 O1g Ow2 . . 2_655 117.8(3) ?
Ce1 O1g H2o2ce4 . . 2_655 82.67 ?
Ce1 O1g H1o2ce3 . . 1_445 168.58 ?
O1c O1g O1d 2_656 . . 104.4(2) ?
O1c O1g C1g 2_656 . . 96.0(5) ?
O1c O1g C2g 2_656 . . 72.5(3) ?
O1c O1g O2g 2_656 . . 114.1(4) ?
O1c O1g O3g 2_656 . . 58.9(3) ?
O1c O1g Ow2 2_656 . 2_655 160.9(5) ?
O1c O1g H2o2ce4 2_656 . 2_655 33.72 ?
O1c O1g H1o2ce3 2_656 . 1_445 116.89 ?
O1d O1g C1g . . . 94.5(5) ?
O1d O1g C2g . . . 76.8(3) ?
O1d O1g O2g . . . 109.2(4) ?
O1d O1g O3g . . . 62.3(2) ?
O1d O1g Ow2 . . 2_655 79.3(3) ?
O1d O1g H2o2ce4 . . 2_655 137.11 ?
O1d O1g H1o2ce3 . . 1_445 135.34 ?
C1g O1g C2g . . . 34.4(4) ?
C1g O1g O2g . . . 28.4(4) ?
C1g O1g O3g . . . 61.9(4) ?
C1g O1g Ow2 . . 2_655 102.5(6) ?
C1g O1g H2o2ce4 . . 2_655 98.16 ?
C1g O1g H1o2ce3 . . 1_445 66.08 ?
C2g O1g O2g . . . 62.8(3) ?
C2g O1g O3g . . . 27.6(2) ?
C2g O1g Ow2 . . 2_655 126.3(5) ?
C2g O1g H2o2ce4 . . 2_655 91.33 ?
C2g O1g H1o2ce3 . . 1_445 99.15 ?
O2g O1g O3g . . . 90.3(4) ?
O2g O1g Ow2 . . 2_655 81.4(4) ?
O2g O1g H2o2ce4 . . 2_655 101 ?
O2g O1g H1o2ce3 . . 1_445 39.04 ?
O3g O1g Ow2 . . 2_655 135.5(4) ?
O3g O1g H2o2ce4 . . 2_655 88.37 ?
O3g O1g H1o2ce3 . . 1_445 126.38 ?
Ow2 O1g H2o2ce4 2_655 . 2_655 136.17 ?
Ow2 O1g H1o2ce3 2_655 . 1_445 67.52 ?
H2o2ce4 O1g H1o2ce3 2_655 . 1_445 86.87 ?
Ce2 O2g C1g 1_455 . . 117.2(6) ?
Ce2 O2g C2g 1_455 . . 83.1(3) ?
Ce2 O2g O1g 1_455 . . 145.0(3) ?
Ce2 O2g O4g 1_455 . . 55.3(2) ?
Ce2 O2g O2ce3 1_455 . 1_445 130.3(2) ?
Ce2 O2g H1o2ce3 1_455 . 1_445 126.32 ?
C1g O2g C2g . . . 34.1(5) ?
C1g O2g O1g . . . 27.9(5) ?
C1g O2g O4g . . . 62.1(5) ?
C1g O2g O2ce3 . . 1_445 107.2(7) ?
C1g O2g H1o2ce3 . . 1_445 111.83 ?
C2g O2g O1g . . . 62.0(3) ?
C2g O2g O4g . . . 28.1(3) ?
C2g O2g O2ce3 . . 1_445 136.6(4) ?
C2g O2g H1o2ce3 . . 1_445 140.98 ?
O1g O2g O4g . . . 90.0(3) ?
O1g O2g O2ce3 . . 1_445 81.7(3) ?
O1g O2g H1o2ce3 . . 1_445 86.11 ?
O4g O2g O2ce3 . . 1_445 151.4(4) ?
O4g O2g H1o2ce3 . . 1_445 153.54 ?
O2ce3 O2g H1o2ce3 1_445 . 1_445 4.63 ?
Ce1 O3g O1c . . 2_656 56.8(2) ?
Ce1 O3g O1d . . . 55.7(2) ?
Ce1 O3g C1g . . . 84.1(3) ?
Ce1 O3g C2g . . . 118.3(6) ?
Ce1 O3g O1g . . . 56.7(2) ?
Ce1 O3g O4g . . . 146.0(3) ?
Ce1 O3g Ow1 . . . 132.3(5) ?
Ce1 O3g H2o1ce4 . . 2_665 167.47 ?
O1c O3g O1d 2_656 . . 109.6(3) ?
O1c O3g C1g 2_656 . . 80.0(3) ?
O1c O3g C2g 2_656 . . 96.9(6) ?
O1c O3g O1g 2_656 . . 65.6(3) ?
O1c O3g O4g 2_656 . . 109.4(3) ?
O1c O3g Ow1 2_656 . . 87.7(4) ?
O1c O3g H2o1ce4 2_656 . 2_665 135.28 ?
O1d O3g C1g . . . 75.8(3) ?
O1d O3g C2g . . . 97.8(5) ?
O1d O3g O1g . . . 63.1(2) ?
O1d O3g O4g . . . 114.6(3) ?
O1d O3g Ow1 . . . 157.2(4) ?
O1d O3g H2o1ce4 . . 2_665 111.82 ?
C1g O3g C2g . . . 34.3(5) ?
C1g O3g O1g . . . 27.4(3) ?
C1g O3g O4g . . . 62.1(3) ?
C1g O3g Ow1 . . . 123.2(4) ?
C1g O3g H2o1ce4 . . 2_665 94.45 ?
C2g O3g O1g . . . 61.6(5) ?
C2g O3g O4g . . . 27.8(5) ?
C2g O3g Ow1 . . . 94.6(6) ?
C2g O3g H2o1ce4 . . 2_665 61.69 ?
O1g O3g O4g . . . 89.4(3) ?
O1g O3g Ow1 . . . 139.6(4) ?
O1g O3g H2o1ce4 . . 2_665 121.33 ?
O4g O3g Ow1 . . . 70.9(4) ?
O4g O3g H2o1ce4 . . 2_665 36.17 ?
Ow1 O3g H2o1ce4 . . 2_665 58.38 ?
Ce2 O4g C1g 1_455 . . 85.5(3) ?
Ce2 O4g C2g 1_455 . . 119.5(5) ?
Ce2 O4g O2g 1_455 . . 57.7(2) ?
Ce2 O4g O3g 1_455 . . 145.9(4) ?
Ce2 O4g O1ce4 1_455 . 2_665 116.6(3) ?
Ce2 O4g H2o1ce4 1_455 . 2_665 115.24 ?
C1g O4g C2g . . . 34.6(4) ?
C1g O4g O2g . . . 27.9(2) ?
C1g O4g O3g . . . 61.9(3) ?
C1g O4g O1ce4 . . 2_665 133.3(3) ?
C1g O4g H2o1ce4 . . 2_665 137.52 ?
C2g O4g O2g . . . 62.4(4) ?
C2g O4g O3g . . . 27.4(4) ?
C2g O4g O1ce4 . . 2_665 106.3(4) ?
C2g O4g H2o1ce4 . . 2_665 110.05 ?
O2g O4g O3g . . . 89.7(4) ?
O2g O4g O1ce4 . . 2_665 144.8(3) ?
O2g O4g H2o1ce4 . . 2_665 148.06 ?
O3g O4g O1ce4 . . 2_665 83.2(3) ?
O3g O4g H2o1ce4 . . 2_665 86.32 ?
O1ce4 O4g H2o1ce4 2_665 . 2_665 4.21 ?
Ce2 O1ce2 O2d 1_455 . 2_555 110.4(3) ?
Ce2 O1ce2 O4e 1_455 . 1_455 54.32(15) ?
Ce2 O1ce2 O4ce2 1_455 . 1_455 57.8(3) ?
Ce2 O1ce2 O4ce2 1_455 . 2_655 138.1(6) ?
Ce2 O1ce2 Ow2 1_455 . 1_455 98.1(4) ?
O2d O1ce2 O4e 2_555 . 1_455 63.0(2) ?
O2d O1ce2 O4ce2 2_555 . 1_455 147.4(8) ?
O2d O1ce2 O4ce2 2_555 . 2_655 107.8(5) ?
O2d O1ce2 Ow2 2_555 . 1_455 77.1(4) ?
O4e O1ce2 O4ce2 1_455 . 1_455 112.0(4) ?
O4e O1ce2 O4ce2 1_455 . 2_655 137.5(6) ?
O4e O1ce2 Ow2 1_455 . 1_455 110.6(4) ?
O4ce2 O1ce2 O4ce2 1_455 . 2_655 96.4(6) ?
O4ce2 O1ce2 Ow2 1_455 . 1_455 75.2(6) ?
O4ce2 O1ce2 Ow2 2_655 . 1_455 106.7(6) ?
Ce2 O2ce2 O3e 1_455 . 1_455 76.1(3) ?
Ce2 O2ce2 O4e 1_455 . 1_455 52.7(2) ?
Ce2 O2ce2 O3ce2 1_455 . 2_556 142.6(4) ?
Ce2 O2ce2 Ow1 1_455 . 2_556 113.6(6) ?
O3e O2ce2 O4e 1_455 . 1_455 45.4(2) ?
O3e O2ce2 O3ce2 1_455 . 2_556 123.6(6) ?
O3e O2ce2 Ow1 1_455 . 2_556 75.3(4) ?
O4e O2ce2 O3ce2 1_455 . 2_556 163.7(5) ?
O4e O2ce2 Ow1 1_455 . 2_556 64.6(4) ?
O3ce2 O2ce2 Ow1 2_556 . 2_556 102.8(5) ?
Ce2 O3ce2 O1a 1_455 . 2_666 111.4(2) ?
Ce2 O3ce2 O2c 1_455 . 1_455 95.5(2) ?
Ce2 O3ce2 O2f 1_455 . 1_455 55.98(16) ?
Ce2 O3ce2 O2ce2 1_455 . 2_556 108.1(4) ?
O1a O3ce2 O2c 2_666 . 1_455 125.9(4) ?
O1a O3ce2 O2f 2_666 . 1_455 60.21(19) ?
O1a O3ce2 O2ce2 2_666 . 2_556 91.3(3) ?
O2c O3ce2 O2f 1_455 . 1_455 107.5(3) ?
O2c O3ce2 O2ce2 1_455 . 2_556 124.5(3) ?
O2f O3ce2 O2ce2 1_455 . 2_556 127.5(3) ?
Ce2 O4ce2 O2b . . 2_765 120.6(7) ?
Ce2 O4ce2 O2f . . . 58.4(4) ?
Ce2 O4ce2 O1ce2 . . 1_655 56.8(4) ?
Ce2 O4ce2 O1ce2 . . 2_655 128.1(8) ?
O2b O4ce2 O2f 2_765 . . 65.4(5) ?
O2b O4ce2 O1ce2 2_765 . 1_655 148.3(11) ?
O2b O4ce2 O1ce2 2_765 . 2_655 110.8(6) ?
O2f O4ce2 O1ce2 . . 1_655 94.6(6) ?
O2f O4ce2 O1ce2 . . 2_655 168.3(10) ?
O1ce2 O4ce2 O1ce2 1_655 . 2_655 83.6(5) ?
Ce3 O1ce3 O2b . . 2_665 122.03(16) ?
Ce3 O1ce3 O1d . . . 121.3(2) ?
Ce3 O1ce3 O1e . . 1_565 62.01(11) ?
Ce3 O1ce3 O3f . . . 58.55(15) ?
Ce3 O1ce3 H1o1ce4 . . 2_665 78.37 ?
Ce3 O1ce3 H1o1ce3 . . . 120 ?
Ce3 O1ce3 H2o1ce3 . . . 120 ?
O2b O1ce3 O1d 2_665 . . 116.5(2) ?
O2b O1ce3 O1e 2_665 . 1_565 61.45(17) ?
O2b O1ce3 O3f 2_665 . . 158.3(2) ?
O2b O1ce3 H1o1ce4 2_665 . 2_665 78.44 ?
O2b O1ce3 H1o1ce3 2_665 . . 2.11 ?
O2b O1ce3 H2o1ce3 2_665 . . 117.96 ?
O1d O1ce3 O1e . . 1_565 164.0(2) ?
O1d O1ce3 O3f . . . 65.94(18) ?
O1d O1ce3 H1o1ce4 . . 2_665 110.85 ?
O1d O1ce3 H1o1ce3 . . . 118.59 ?
O1d O1ce3 H2o1ce3 . . . 3.38 ?
O1e O1ce3 O3f 1_565 . . 109.7(2) ?
O1e O1ce3 H1o1ce4 1_565 . 2_665 53.34 ?
O1e O1ce3 H1o1ce3 1_565 . . 59.61 ?
O1e O1ce3 H2o1ce3 1_565 . . 167.22 ?
O3f O1ce3 H1o1ce4 . . 2_665 80.71 ?
O3f O1ce3 H1o1ce3 . . . 158.56 ?
O3f O1ce3 H2o1ce3 . . . 65.86 ?
H1o1ce4 O1ce3 H1o1ce3 2_665 . . 78.21 ?
H1o1ce4 O1ce3 H2o1ce3 2_665 . . 113.94 ?
H1o1ce3 O1ce3 H2o1ce3 . . . 120 ?
Ce3 O2ce3 O1b . . . 54.56(12) ?
Ce3 O2ce3 O3b . . . 55.24(14) ?
Ce3 O2ce3 O4b . . 2_765 122.8(3) ?
Ce3 O2ce3 O3e . . 1_565 58.15(14) ?
Ce3 O2ce3 O1f . . . 63.24(17) ?
Ce3 O2ce3 O2g . . 1_665 124.9(3) ?
Ce3 O2ce3 H1o2ce4 . . 2_765 84.23 ?
Ce3 O2ce3 H1o2ce3 . . . 120 ?
Ce3 O2ce3 H2o2ce3 . . . 120 ?
O1b O2ce3 O3b . . . 55.5(2) ?
O1b O2ce3 O4b . . 2_765 131.9(2) ?
O1b O2ce3 O3e . . 1_565 60.93(18) ?
O1b O2ce3 O1f . . . 108.4(2) ?
O1b O2ce3 O2g . . 1_665 105.1(3) ?
O1b O2ce3 H1o2ce4 . . 2_765 135.69 ?
O1b O2ce3 H1o2ce3 . . . 98.06 ?
O1b O2ce3 H2o2ce3 . . . 116.08 ?
O3b O2ce3 O4b . . 2_765 83.2(2) ?
O3b O2ce3 O3e . . 1_565 105.39(19) ?
O3b O2ce3 O1f . . . 61.9(2) ?
O3b O2ce3 O2g . . 1_665 158.1(3) ?
O3b O2ce3 H1o2ce4 . . 2_765 116.48 ?
O3b O2ce3 H1o2ce3 . . . 151.91 ?
O3b O2ce3 H2o2ce3 . . . 71.82 ?
O4b O2ce3 O3e 2_765 . 1_565 166.5(2) ?
O4b O2ce3 O1f 2_765 . . 62.9(2) ?
O4b O2ce3 O2g 2_765 . 1_665 108.3(2) ?
O4b O2ce3 H1o2ce4 2_765 . 2_765 81.7 ?
O4b O2ce3 H1o2ce3 2_765 . . 114.7 ?
O4b O2ce3 H2o2ce3 2_765 . . 16.28 ?
O3e O2ce3 O1f 1_565 . . 111.4(2) ?
O3e O2ce3 O2g 1_565 . 1_665 67.3(2) ?
O3e O2ce3 H1o2ce4 1_565 . 2_765 85.06 ?
O3e O2ce3 H1o2ce3 1_565 . . 61.91 ?
O3e O2ce3 H2o2ce3 1_565 . . 176.96 ?
O1f O2ce3 O2g . . 1_665 139.8(2) ?
O1f O2ce3 H1o2ce4 . . 2_765 56.26 ?
O1f O2ce3 H1o2ce3 . . . 144.74 ?
O1f O2ce3 H2o2ce3 . . . 68.51 ?
O2g O2ce3 H1o2ce4 1_665 . 2_765 84.19 ?
O2g O2ce3 H1o2ce3 1_665 . . 7.15 ?
O2g O2ce3 H2o2ce3 1_665 . . 114.83 ?
H1o2ce4 O2ce3 H1o2ce3 2_765 . . 88.53 ?
H1o2ce4 O2ce3 H2o2ce3 2_765 . . 97.25 ?
H1o2ce3 O2ce3 H2o2ce3 . . . 120 ?
Ce4 O1ce4 O1a . . 1_554 55.24(14) ?
Ce4 O1ce4 O3a . . 1_554 54.82(13) ?
Ce4 O1ce4 O4a . . 2_665 117.37(16) ?
Ce4 O1ce4 O1e . . 2_655 59.76(14) ?
Ce4 O1ce4 O4g . . 2_665 122.3(2) ?
Ce4 O1ce4 H1o1ce4 . . . 120 ?
Ce4 O1ce4 H2o1ce4 . . . 120 ?
Ce4 O1ce4 H1o1ce3 . . 2_665 82.38 ?
O1a O1ce4 O3a 1_554 . 1_554 55.68(16) ?
O1a O1ce4 O4a 1_554 . 2_665 129.6(2) ?
O1a O1ce4 O1e 1_554 . 2_655 107.76(19) ?
O1a O1ce4 O4g 1_554 . 2_665 92.3(2) ?
O1a O1ce4 H1o1ce4 1_554 . . 128.97 ?
O1a O1ce4 H2o1ce4 1_554 . . 86.63 ?
O1a O1ce4 H1o1ce3 1_554 . 2_665 134.12 ?
O3a O1ce4 O4a 1_554 . 2_665 79.24(19) ?
O3a O1ce4 O1e 1_554 . 2_655 63.37(14) ?
O3a O1ce4 O4g 1_554 . 2_665 144.4(3) ?
O3a O1ce4 H1o1ce4 1_554 . . 80.08 ?
O3a O1ce4 H2o1ce4 1_554 . . 138.46 ?
O3a O1ce4 H1o1ce3 1_554 . 2_665 115.75 ?
O4a O1ce4 O1e 2_665 . 2_655 62.57(18) ?
O4a O1ce4 O4g 2_665 . 2_665 119.7(3) ?
O4a O1ce4 H1o1ce4 2_665 . . 3.2 ?
O4a O1ce4 H2o1ce4 2_665 . . 122.59 ?
O4a O1ce4 H1o1ce3 2_665 . 2_665 82.64 ?
O1e O1ce4 O4g 2_655 . 2_665 150.9(3) ?
O1e O1ce4 H1o1ce4 2_655 . . 65.73 ?
O1e O1ce4 H2o1ce4 2_655 . . 156.15 ?
O1e O1ce4 H1o1ce3 2_655 . 2_665 53.59 ?
O4g O1ce4 H1o1ce4 2_665 . . 117.36 ?
O4g O1ce4 H2o1ce4 2_665 . . 5.98 ?
O4g O1ce4 H1o1ce3 2_665 . 2_665 97.33 ?
H1o1ce4 O1ce4 H2o1ce4 . . . 120 ?
H1o1ce4 O1ce4 H1o1ce3 . . 2_665 84.98 ?
H2o1ce4 O1ce4 H1o1ce3 . . 2_665 102.71 ?
Ce4 O2ce4 O2a . . 2_765 115.28(16) ?
Ce4 O2ce4 O1c . . 1_554 114.4(2) ?
Ce4 O2ce4 H1o2ce4 . . . 120 ?
Ce4 O2ce4 H2o2ce4 . . . 120 ?
O2a O2ce4 O1c 2_765 . 1_554 130.2(2) ?
O2a O2ce4 H1o2ce4 2_765 . . 4.77 ?
O2a O2ce4 H2o2ce4 2_765 . . 124.71 ?
O1c O2ce4 H1o2ce4 1_554 . . 125.51 ?
O1c O2ce4 H2o2ce4 1_554 . . 6.46 ?
H1o2ce4 O2ce4 H2o2ce4 . . . 120 ?
O3a Ow1 O3g . . . 104.8(4) ?
O3a Ow1 O2ce2 . . 2_556 145.0(6) ?
O3a Ow1 H1o1ce4 . . 2_665 65.67 ?
O3a Ow1 H2o1ce4 . . 2_665 105.17 ?
O3g Ow1 O2ce2 . . 2_556 109.0(5) ?
O3g Ow1 H1o1ce4 . . 2_665 66.27 ?
O3g Ow1 H2o1ce4 . . 2_665 55.04 ?
O2ce2 Ow1 H1o1ce4 2_556 . 2_665 121.17 ?
O2ce2 Ow1 H2o1ce4 2_556 . 2_665 87.41 ?
H1o1ce4 Ow1 H2o1ce4 2_665 . 2_665 39.58 ?
O3b Ow2 O4f . . . 88.7(3) ?
O3b Ow2 O1g . . 2_655 109.5(4) ?
O3b Ow2 O1ce2 . . 1_655 150.2(3) ?
O3b Ow2 H2o2ce3 . . 2_765 64.63 ?
O4f Ow2 O1g . . 2_655 147.4(4) ?
O4f Ow2 O1ce2 . . 1_655 62.5(3) ?
O4f Ow2 H2o2ce3 . . 2_765 142.59 ?
O1g Ow2 O1ce2 2_655 . 1_655 99.7(4) ?
O1g Ow2 H2o2ce3 2_655 . 2_765 69.58 ?
O1ce2 Ow2 H2o2ce3 1_655 . 2_765 135.05 ?

loop_
_geom_bond_atom_site_label_1
_geom_bond_atom_site_label_2
_geom_bond_site_symmetry_1
_geom_bond_site_symmetry_2
_geom_bond_distance
_geom_bond_publ_flag
Ce1 O1c . 2_656 2.539(5) ?
Ce1 O2c . . 2.526(5) ?
Ce1 O1d . . 2.570(6) ?
Ce1 O2d . 2_655 2.503(5) ?
Ce1 O2e . . 2.608(6) ?
Ce1 O4e . . 2.530(6) ?
Ce1 O4f . . 2.539(5) ?
Ce1 O1g . . 2.481(6) ?
Ce1 O3g . . 2.519(8) ?
Ce2 O4e . . 2.498(4) ?
Ce2 O2f . . 2.597(6) ?
Ce2 O4f . . 2.524(7) ?
Ce2 O2g . 1_655 2.474(9) ?
Ce2 O4g . 1_655 2.405(6) ?
Ce2 O1ce2 . 1_655 2.573(7) ?
Ce2 O2ce2 . 1_655 2.689(12) ?
Ce2 O3ce2 . 1_655 2.655(6) ?
Ce2 O4ce2 . . 2.603(16) ?
Ce3 O2a . . 2.565(4) ?
Ce3 O4a . . 2.519(4) ?
Ce3 O1b . . 2.522(5) ?
Ce3 O3b . . 2.543(6) ?
Ce3 O1e . 1_565 2.824(6) ?
Ce3 O3e . 1_565 2.554(6) ?
Ce3 O1f . . 2.806(7) ?
Ce3 O3f . . 2.554(6) ?
Ce3 O1ce3 . . 2.519(4) ?
Ce3 O2ce3 . . 2.490(4) ?
Ce4 O1a . 1_554 2.557(5) ?
Ce4 O3a . 1_554 2.506(4) ?
Ce4 O2b . . 2.540(5) ?
Ce4 O4b . . 2.506(5) ?
Ce4 O1e . 2_655 2.690(5) ?
Ce4 O2e . 2_655 2.724(5) ?
Ce4 O1f . 2_765 2.719(5) ?
Ce4 O2f . 2_765 2.691(5) ?
Ce4 O1ce4 . . 2.483(4) ?
Ce4 O2ce4 . . 2.517(4) ?
C1a C2a . . 1.582(8) ?
C1a O1a . . 1.253(7) ?
C1a O2a . . 1.250(7) ?
C1a O3a . . 2.423(7) ?
C1a O4a . . 2.406(7) ?
C1a H1o2ce4 . 2_765 2.5805 ?
C2a O1a . . 2.438(7) ?
C2a O2a . . 2.405(7) ?
C2a O3a . . 1.264(7) ?
C2a O4a . . 1.239(7) ?
C2a H1o1ce4 . 2_665 2.6412 ?
O1a O2a . . 2.228(6) ?
O1a O3a . . 2.737(7) ?
O1a O2f . 2_766 2.847(6) ?
O1a O3ce2 . 2_666 2.811(9) ?
O1a O1ce4 . 1_556 2.958(8) ?
O1a H1o2ce4 . 2_765 2.9311 ?
O2a O4a . . 2.680(7) ?
O2a O3e . 1_565 2.930(9) ?
O2a O1f . . 2.895(9) ?
O2a O2ce4 . 2_765 2.841(7) ?
O2a H1o2ce4 . 2_765 1.747 ?
O3a O4a . . 2.241(6) ?
O3a O1ce4 . 1_556 2.902(7) ?
O3a Ow1 . . 2.849(14) ?
O3a H1o1ce4 . 1_556 2.9209 ?
O4a O1e . 1_565 2.933(9) ?
O4a O3f . . 2.905(9) ?
O4a O1ce4 . 2_665 2.773(6) ?
O4a H1o1ce4 . 2_665 1.6758 ?
C1b C2b . . 1.566(13) ?
C1b O1b . . 1.252(8) ?
C1b O2b . . 1.233(8) ?
C1b O3b . . 2.419(11) ?
C1b O4b . . 2.398(11) ?
C1b H1o1ce3 . 2_665 2.4384 ?
C2b O1b . . 2.412(11) ?
C2b O2b . . 2.379(11) ?
C2b O3b . . 1.243(8) ?
C2b O4b . . 1.268(8) ?
C2b H2o2ce3 . 2_765 2.6462 ?
O1b O2b . . 2.222(6) ?
O1b O3b . . 2.732(11) ?
O1b O3e . 1_565 2.888(6) ?
O1b O2ce3 . . 2.942(7) ?
O1b H1o1ce3 . 2_665 2.7924 ?
O2b O4b . . 2.646(11) ?
O2b O1e . 2_655 2.935(6) ?
O2b O2f . 2_765 2.966(7) ?
O2b O4ce2 . 2_765 2.77(2) ?
O2b O1ce3 . 2_665 2.819(8) ?
O2b H1o1ce3 . 2_665 1.7204 ?
O3b O4b . . 2.242(6) ?
O3b O1f . . 2.966(7) ?
O3b O3f . . 2.943(7) ?
O3b O2ce3 . . 2.930(8) ?
O3b Ow2 . . 2.778(14) ?
O3b H2o2ce3 . . 2.7903 ?
O4b O1f . 2_765 2.961(7) ?
O4b O2ce3 . 2_765 2.840(9) ?
O4b H2o2ce3 . 2_765 1.811 ?
C1c C1c . 2_656 1.632(9) ?
C1c O1c . . 1.223(7) ?
C1c O1c . 2_656 2.448(8) ?
C1c O2c . . 1.252(8) ?
C1c O2c . 2_656 2.421(8) ?
C1c H2o2ce4 . 1_556 2.6382 ?
O1c O2c . . 2.236(7) ?
O1c O2c . 2_656 2.693(8) ?
O1c O2e . 2_656 2.949(9) ?
O1c O1g . 2_656 2.973(8) ?
O1c O3g . 2_656 2.795(11) ?
O1c O2ce4 . 1_556 2.755(6) ?
O1c H2o2ce4 . 1_556 1.6667 ?
O2c O4f . . 2.794(7) ?
O2c O3ce2 . 1_655 2.804(9) ?
C1d C1d . 2_655 1.568(13) ?
C1d O1d . . 1.238(7) ?
C1d O1d . 2_655 2.394(10) ?
C1d O2d . . 1.266(9) ?
C1d O2d . 2_655 2.397(12) ?
C1d H2o1ce3 . . 2.6095 ?
O1d O2d . . 2.254(6) ?
O1d O2d . 2_655 2.658(11) ?
O1d O1g . . 2.944(8) ?
O1d O3g . . 2.924(8) ?
O1d O1ce3 . . 2.916(7) ?
O1d H2o1ce3 . . 1.8192 ?
O2d O4e . 2_655 2.993(7) ?
O2d O1ce2 . 2_555 2.857(11) ?
O2d H2o1ce3 . . 2.9463 ?
C1e C2e . . 1.533(7) ?
C1e O1e . . 1.234(9) ?
C1e O2e . . 1.274(10) ?
C1e O3e . . 2.366(8) ?
C1e O4e . . 2.391(7) ?
C2e O1e . . 2.385(7) ?
C2e O2e . . 2.400(8) ?
C2e O3e . . 1.231(10) ?
C2e O4e . . 1.267(9) ?
O1e O2e . . 2.216(9) ?
O1e O3e . . 2.691(6) ?
O1e O1ce3 . 1_545 2.923(7) ?
O1e O1ce4 . 2_655 2.873(6) ?
O1e H1o1ce4 . 2_655 2.6206 ?
O1e H1o1ce3 . 1_545 2.5497 ?
O2e O4e . . 2.690(6) ?
O2e H2o2ce4 . 2_655 2.7596 ?
O3e O4e . . 2.222(9) ?
O3e O2ce2 . 1_655 2.831(11) ?
O3e O2ce3 . 1_545 2.745(8) ?
O3e H1o2ce3 . 1_545 2.4292 ?
O4e O4f . . 2.642(9) ?
O4e O1ce2 . 1_655 2.869(8) ?
O4e O2ce2 . 1_655 2.919(13) ?
C1f C2f . . 1.508(8) ?
C1f O1f . . 1.251(10) ?
C1f O2f . . 1.248(10) ?
C1f O3f . . 2.371(8) ?
C1f O4f . . 2.380(8) ?
C2f O1f . . 2.339(8) ?
C2f O2f . . 2.391(9) ?
C2f O3f . . 1.227(10) ?
C2f O4f . . 1.281(10) ?
O1f O2f . . 2.209(10) ?
O1f O3f . . 2.663(6) ?
O1f O2ce3 . . 2.832(9) ?
O1f H1o2ce4 . 2_765 2.7026 ?
O1f H2o2ce3 . . 2.6361 ?
O2f O4f . . 2.716(6) ?
O2f O3ce2 . 1_655 2.864(7) ?
O2f O4ce2 . . 2.72(2) ?
O2f H2o1ce4 . 2_765 2.8597 ?
O3f O4f . . 2.206(10) ?
O3f O1ce3 . . 2.694(8) ?
O3f H2o1ce3 . . 2.4585 ?
O4f Ow2 . . 2.986(9) ?
C1g C2g . . 1.517(11) ?
C1g O1g . . 1.239(13) ?
C1g O2g . . 1.261(10) ?
C1g O3g . . 2.375(9) ?
C1g O4g . . 2.380(12) ?
C1g H1o2ce3 . 1_445 2.4627 ?
C2g O1g . . 2.369(12) ?
C2g O2g . . 2.386(9) ?
C2g O3g . . 1.249(9) ?
C2g O4g . . 1.268(13) ?
C2g H2o1ce4 . 2_665 2.3236 ?
O1g O2g . . 2.204(11) ?
O1g O3g . . 2.693(9) ?
O1g Ow2 . 2_655 2.786(10) ?
O1g H2o2ce4 . 2_655 2.7056 ?
O1g H1o2ce3 . 1_445 2.6891 ?
O2g O4g . . 2.692(10) ?
O2g O2ce3 . 1_445 2.784(10) ?
O2g H1o2ce3 . 1_445 1.6978 ?
O3g O4g . . 2.231(10) ?
O3g Ow1 . . 2.955(15) ?
O3g H2o1ce4 . 2_665 2.6392 ?
O4g O1ce4 . 2_665 2.650(7) ?
O4g H2o1ce4 . 2_665 1.5607 ?
O1ce2 O4ce2 . 1_455 2.800(18) ?
O1ce2 O4ce2 . 2_655 2.74(2) ?
O1ce2 Ow2 . 1_455 2.893(18) ?
O2ce2 O3ce2 . 2_556 2.908(15) ?
O2ce2 Ow1 . 2_556 2.942(18) ?
O1ce3 H1o1ce4 . 2_665 2.9158 ?
O1ce3 H1o1ce3 . . 1.1 ?
O1ce3 H2o1ce3 . . 1.1 ?
O2ce3 H1o2ce4 . 2_765 2.8989 ?
O2ce3 H1o2ce3 . . 1.1 ?
O2ce3 H2o2ce3 . . 1.1 ?
O1ce4 H1o1ce4 . . 1.1 ?
O1ce4 H2o1ce4 . . 1.1 ?
O1ce4 H1o1ce3 . 2_665 2.7795 ?
O2ce4 H1o2ce4 . . 1.1 ?
O2ce4 H2o2ce4 . . 1.1 ?
Ow1 H1o1ce4 . 2_665 2.8739 ?
Ow1 H2o1ce4 . 2_665 2.7421 ?
Ow2 H2o2ce3 . 2_765 2.875 ?

loop_
_reflns_scale_group_code
_reflns_scale_meas_intensity
1%1 2436.294
2%1 2237.701
3%1 2235.439
4%1 2525.115
5%1 2491.137
6%1 2354.607
7%1 2394.165
8%1 2342.265
9%1 2323.117
10%1 2283.469
11%1 2336.817
12%1 2163.769
13%1 2120.445
14%1 2022.778
15%1 2038.499
16%1 2121.326
17%1 2110.259
18%1 2071.598
19%1 2052.422
20%1 1922.989
21%1 1976.277
22%1 1871.852
23%1 1856.415
24%1 1788.653
1%2 2314.125
2%2 2411.134
3%2 2307.303
4%2 2306.662
5%2 2159.971
6%2 2265.063
7%2 2291.718
8%2 2264.247
9%2 2183.326
10%2 2133.705
11%2 2088.188
12%2 2083.098
13%2 2025.090
14%2 2050.344
15%2 2016.257
16%2 2009.868
17%2 1895.206
18%2 1738.005
19%2 1793.223
20%2 1787.098
21%2 1783.720
22%2 1716.462
23%2 1726.340
24%2 1638.155
1%3 1547.806
2%3 1584.076
3%3 1567.320
4%3 1583.761
5%3 1533.828
6%3 1573.290
7%3 1593.161
8%3 1533.719
9%3 1528.579
10%3 1552.544
11%3 1542.177
12%3 1535.735
13%3 1556.201
14%3 1577.352
15%3 1501.105
16%3 1478.088
17%3 1484.766
18%3 1422.857
19%3 1406.721
20%3 1468.204
21%3 1439.667
22%3 1384.190
23%3 1383.395
24%3 1422.481
1%4 2674.785
2%4 2655.971
3%4 2816.081
4%4 2820.063
5%4 2791.597
6%4 2997.948
7%4 2726.684
8%4 2957.512
9%4 2845.674
10%4 2906.940
11%4 2964.675
12%4 2893.584
13%4 2970.782
14%4 2765.620
15%4 2673.923
16%4 2676.855
17%4 2538.597
18%4 2573.448
19%4 2584.544
20%4 2405.747
21%4 2346.715
22%4 2515.302
1%5 2926.977
2%5 2765.033
3%5 2950.292
4%5 2883.675
5%5 2906.174
6%5 3073.498
7%5 3020.854
8%5 3176.537
9%5 3004.398
10%5 3040.127
11%5 3051.962
12%5 2828.044
13%5 2993.239
14%5 2867.607
15%5 2877.651
16%5 2837.143
17%5 2807.216
18%5 2835.291
19%5 2770.973
20%5 2879.870
21%5 2890.067
22%5 2816.063
23%5 2820.324
24%5 2841.726
1%6 2095.281
2%6 1895.846
3%6 1955.827
4%6 1964.917
5%6 2026.802
6%6 1949.704
7%6 2059.379
8%6 2026.438
9%6 2029.332
10%6 1963.995
11%6 2094.093
12%6 1942.522
13%6 2080.586
14%6 1987.922
15%6 1965.406
16%6 2008.707
17%6 2045.256
18%6 2018.114
19%6 1943.184
20%6 2020.393
21%6 1819.886
22%6 2023.153
23%6 1973.219
24%6 1977.172
25%6 2006.118
26%6 1858.952
27%6 1895.579
28%6 1806.477
29%6 1791.645
30%6 1759.207
31%6 1765.095
32%6 1671.386
1%7 861.746
2%7 888.434
3%7 923.132
4%7 905.929
5%7 900.292
6%7 943.219
7%7 951.407
8%7 977.729
9%7 972.822
10%7 913.441
11%7 919.698
12%7 968.180
13%7 944.867
14%7 971.940
15%7 964.046
16%7 949.175
17%7 1023.065
18%7 949.176
19%7 941.017
20%7 970.946
21%7 967.806
22%7 965.560
23%7 958.971
24%7 969.540
25%7 946.816
26%7 956.515
27%7 917.228
28%7 869.484
29%7 918.342
30%7 921.936
31%7 906.858
32%7 951.276
33%7 905.062
34%7 910.455
35%7 872.669
36%7 857.890
37%7 848.015
38%7 855.702
1%8 1257.065
2%8 1452.196
3%8 1515.525
4%8 1481.270
5%8 1489.590
6%8 1605.253
7%8 1571.089
8%8 1632.064
9%8 1661.920
10%8 1684.675
11%8 1745.504
12%8 1673.144
13%8 1655.488
14%8 1755.142
15%8 1747.890
16%8 1760.354
17%8 1808.277
18%8 1758.207
19%8 1868.821
20%8 1866.080
21%8 1915.294
22%8 1956.069
23%8 1899.655
24%8 1909.818
25%8 1922.067
26%8 2037.210
27%8 1991.132
28%8 2126.066
29%8 2091.227
30%8 2136.577
31%8 2056.916
32%8 2090.738
33%8 1987.327
34%8 2052.722
35%8 2002.012
36%8 1970.250
37%8 1918.206
38%8 1874.365
39%8 1855.333
40%8 1826.113
41%8 1743.170
42%8 1628.871
43%8 1557.565
44%8 1474.182
1%9 1197.416
2%9 1220.364
3%9 1224.176
4%9 1227.615
5%9 1209.758
6%9 1263.024
7%9 1219.124
8%9 1209.220
9%9 1198.971
10%9 1235.109
11%9 1228.103
12%9 1293.868
13%9 1271.752
14%9 1310.498
15%9 1300.414
16%9 1293.715
17%9 1355.018
18%9 1329.872
19%9 1336.887
20%9 1318.717
21%9 1341.951
22%9 1174.811
23%9 1169.893
24%9 1097.295
